data_1512477
loop_
_publ_author_name
'Guo-Bi Li'
'Xu-Jia Hong'
'Zhi-Gang Gu'
'Zhi-Peng Zheng'
'Yang-Yang Wu'
'Hong-Yang Jia'
'Jie Liu'
'Yue-Peng Cai'

_publ_section_title
;
 Efficient synthesis and characterization of the low dimensional
 heteronuclear complexes with a N2O2-donor Schiff base ligand
;
_journal_name_full
;
Inorganica Chimica Acta
;
_journal_page_first 177
_journal_page_last 183
_journal_paper_doi 10.1016/j.ica.2012.05.031
_journal_volume 392
_journal_year 2012
_chemical_formula_moiety 'C12 H18 N2 Ni O2, Na, N O3'
_chemical_formula_sum 'C12 H18 N3 Na Ni O5'
_chemical_formula_weight 365.99
_chemical_name_systematic
;

 ?

;
_space_group_IT_number 2
_symmetry_cell_setting triclinic
_symmetry_space_group_name_Hall '-P 1'
_symmetry_space_group_name_H-M 'P -1'
_atom_sites_solution_hydrogens geom
_atom_sites_solution_primary direct
_atom_sites_solution_secondary difmap
_audit_creation_method SHELXL-97
_cell_angle_alpha 84.074(5)
_cell_angle_beta 88.665(5)
_cell_angle_gamma 76.688(6)
_cell_formula_units_Z 8
_cell_length_a 8.5941(7)
_cell_length_b 18.1783(14)
_cell_length_c 20.8102(14)
_cell_measurement_reflns_used 2049
_cell_measurement_temperature 298(2)
_cell_measurement_theta_max 22.78
_cell_measurement_theta_min 2.19
_cell_volume 3146.8(4)
_computing_cell_refinement 'Bruker SMART'
_computing_data_collection 'Bruker SMART'
_computing_data_reduction 'Bruker SAINT'
_computing_molecular_graphics 'Bruker SHELXTL'
_computing_publication_material 'Bruker SHELXTL'
_computing_structure_refinement 'SHELXL-97 (Sheldrick, 1997)'
_computing_structure_solution 'SHELXS-97 (Sheldrick, 1990)'
_diffrn_ambient_temperature 298(2)
_diffrn_measured_fraction_theta_full 0.960
_diffrn_measured_fraction_theta_max 0.960
_diffrn_measurement_device_type 'CCD area detector'
_diffrn_measurement_method 'phi and omega scans'
_diffrn_radiation_monochromator graphite
_diffrn_radiation_source 'fine-focus sealed tube'
_diffrn_radiation_type MoK\a
_diffrn_radiation_wavelength 0.71073
_diffrn_reflns_av_R_equivalents 0.1000
_diffrn_reflns_av_sigmaI/netI 0.1484
_diffrn_reflns_limit_h_max 8
_diffrn_reflns_limit_h_min -10
_diffrn_reflns_limit_k_max 21
_diffrn_reflns_limit_k_min -21
_diffrn_reflns_limit_l_max 24
_diffrn_reflns_limit_l_min -24
_diffrn_reflns_number 28859
_diffrn_reflns_theta_full 25.24
_diffrn_reflns_theta_max 25.24
_diffrn_reflns_theta_min 1.59
_exptl_absorpt_coefficient_mu 1.285
_exptl_absorpt_correction_T_max 0.8507
_exptl_absorpt_correction_T_min 0.7831
_exptl_absorpt_correction_type multi-scan
_exptl_absorpt_process_details 'SADABS (Sheldrick, 1996)'
_exptl_crystal_colour green
_exptl_crystal_density_diffrn 1.545
_exptl_crystal_density_method 'not measured'
_exptl_crystal_description block
_exptl_crystal_F_000 1520
_exptl_crystal_size_max 0.20
_exptl_crystal_size_mid 0.17
_exptl_crystal_size_min 0.13
_refine_diff_density_max 0.501
_refine_diff_density_min -0.606
_refine_diff_density_rms 0.091
_refine_ls_extinction_method none
_refine_ls_goodness_of_fit_ref 0.952
_refine_ls_hydrogen_treatment constr
_refine_ls_matrix_type full
_refine_ls_number_parameters 809
_refine_ls_number_reflns 10928
_refine_ls_number_restraints 0
_refine_ls_restrained_S_all 0.952
_refine_ls_R_factor_all 0.1791
_refine_ls_R_factor_gt 0.0613
_refine_ls_shift/su_max 0.000
_refine_ls_shift/su_mean 0.000
_refine_ls_structure_factor_coef Fsqd
_refine_ls_weighting_details 'calc w=1/[\s^2^(Fo^2^)+(0.0826P)^2^+0.0000P] where P=(Fo^2^+2Fc^2^)/3'
_refine_ls_weighting_scheme calc
_refine_ls_wR_factor_gt 0.1468
_refine_ls_wR_factor_ref 0.1960
_reflns_number_gt 4852
_reflns_number_total 10928
_reflns_threshold_expression >2sigma(I)
_cod_data_source_file ICA-2012-392-177-183-2.cif
_cod_data_source_block c
_cod_original_sg_symbol_H-M P-1
_cod_depositor_comments
;

2023-04-18
Z value and formula fixed to values more according to usual
chemical conventions.                 miguel
;
_cod_original_formula_sum 'C24 H36 N6 Na2 Ni2 O10'
_cod_original_formula_weight 731.99
_cod_original_formula_moiety 'C24 H36 N6 Na2 Ni2 O10'
_cod_original_formula_units_Z 4
_cod_database_code 1512477

loop_
_symmetry_equiv_pos_as_xyz
'x, y, z'
'-x, -y, -z'

loop_
_atom_site_label
_atom_site_type_symbol
_atom_site_fract_x
_atom_site_fract_y
_atom_site_fract_z
_atom_site_U_iso_or_equiv
_atom_site_adp_type
_atom_site_occupancy
_atom_site_symmetry_multiplicity
_atom_site_calc_flag
_atom_site_refinement_flags
Ni1 Ni 0.53685(12) 0.24094(5) 0.39696(4) 0.0458(3) Uani 1 1 d .
Ni2 Ni 0.00239(13) 0.28886(5) 0.82458(4) 0.0512(3) Uani 1 1 d .
Ni3 Ni 0.03228(13) 0.21015(6) 0.32862(4) 0.0547(3) Uani 1 1 d .
Ni4 Ni 0.47359(14) 0.24851(6) -0.10231(5) 0.0651(4) Uani 1 1 d .
Na1 Na 0.5062(4) 0.27326(17) 0.55283(13) 0.0591(9) Uani 1 1 d .
Na2 Na -0.0067(4) 0.28210(17) 0.66326(14) 0.0596(9) Uani 1 1 d .
Na3 Na -0.0323(4) 0.21335(16) 0.16951(13) 0.0583(9) Uani 1 1 d .
Na4 Na 0.4640(4) 0.22892(18) 0.06021(14) 0.0661(9) Uani 1 1 d .
O1 O 0.4413(6) 0.3197(3) 0.4461(2) 0.0517(14) Uani 1 1 d .
O2 O 0.6447(6) 0.2003(3) 0.4737(2) 0.0537(14) Uani 1 1 d .
O3 O 0.5486(9) 0.3866(4) 0.6000(3) 0.093(2) Uani 1 1 d .
O4 O 0.7407(7) 0.2870(4) 0.6093(3) 0.0746(18) Uani 1 1 d .
O5 O 0.7818(9) 0.3924(3) 0.6328(3) 0.094(2) Uani 1 1 d .
O6 O 0.2484(8) 0.2674(4) 0.6036(3) 0.082(2) Uani 1 1 d .
O7 O 0.4083(9) 0.1601(4) 0.5953(3) 0.092(2) Uani 1 1 d .
O8 O 0.1641(9) 0.1656(4) 0.6248(3) 0.088(2) Uani 1 1 d .
O9 O -0.0458(6) 0.2253(3) 0.7672(2) 0.0497(13) Uani 1 1 d .
O10 O 0.0490(6) 0.3444(3) 0.7497(2) 0.0538(14) Uani 1 1 d .
O11 O -0.1034(6) 0.2691(3) 0.2655(2) 0.0528(14) Uani 1 1 d .
O12 O 0.1009(6) 0.1489(3) 0.2621(2) 0.0522(14) Uani 1 1 d .
O13 O 0.0172(9) 0.3316(4) 0.1144(3) 0.088(2) Uani 1 1 d .
O14 O 0.2083(7) 0.2335(4) 0.1140(3) 0.0755(19) Uani 1 1 d .
O15 O 0.2557(9) 0.3427(4) 0.0849(3) 0.092(2) Uani 1 1 d .
O16 O 0.4242(7) 0.1813(3) -0.0359(2) 0.0650(16) Uani 1 1 d .
O17 O 0.5193(7) 0.2991(3) -0.0340(2) 0.0701(17) Uani 1 1 d .
O18 O 0.6278(9) 0.1099(4) 0.1137(4) 0.104(3) Uani 1 1 d .
O19 O 0.7168(7) 0.2099(4) 0.1172(3) 0.0751(18) Uani 1 1 d .
O20 O 0.8655(9) 0.1014(4) 0.1500(4) 0.101(2) Uani 1 1 d .
N1 N 0.4184(8) 0.2836(3) 0.3231(3) 0.0474(16) Uani 1 1 d .
N2 N 0.6356(7) 0.1615(3) 0.3509(3) 0.0423(15) Uani 1 1 d .
N3 N 0.6904(10) 0.3564(5) 0.6133(3) 0.062(2) Uani 1 1 d .
N4 N 0.2733(11) 0.1968(5) 0.6082(3) 0.067(2) Uani 1 1 d .
N5 N -0.0431(8) 0.2304(4) 0.8974(3) 0.0561(18) Uani 1 1 d .
N6 N 0.0486(8) 0.3551(4) 0.8790(3) 0.0559(18) Uani 1 1 d .
N7 N -0.0359(10) 0.2745(5) 0.3918(3) 0.065(2) Uani 1 1 d .
N8 N 0.1740(9) 0.1489(4) 0.3886(3) 0.063(2) Uani 1 1 d .
N9 N 0.1596(11) 0.3042(5) 0.1040(3) 0.062(2) Uani 1 1 d .
N10 N 0.4234(9) 0.1960(5) -0.1678(3) 0.075(2) Uani 1 1 d .
N11 N 0.5263(9) 0.3181(5) -0.1657(3) 0.072(2) Uani 1 1 d .
N12 N 0.7360(11) 0.1395(5) 0.1281(3) 0.067(2) Uani 1 1 d .
C1 C 0.8067(10) 0.1157(4) 0.5516(3) 0.061(2) Uani 1 1 d .
H1A H 0.8480 0.1564 0.5651 0.091 Uiso 1 1 calc R
H1B H 0.8901 0.0702 0.5536 0.091 Uiso 1 1 calc R
H1C H 0.7208 0.1075 0.5797 0.091 Uiso 1 1 calc R
C2 C 0.7460(9) 0.1361(4) 0.4837(3) 0.046(2) Uani 1 1 d .
C3 C 0.7940(9) 0.0874(4) 0.4365(4) 0.052(2) Uani 1 1 d .
H3 H 0.8673 0.0420 0.4481 0.063 Uiso 1 1 calc R
C4 C 0.7399(10) 0.1017(4) 0.3720(4) 0.048(2) Uani 1 1 d .
C5 C 0.8189(11) 0.0415(4) 0.3283(4) 0.080(3) Uani 1 1 d .
H5A H 0.7563 0.0041 0.3282 0.120 Uiso 1 1 calc R
H5B H 0.9244 0.0176 0.3440 0.120 Uiso 1 1 calc R
H5C H 0.8256 0.0650 0.2851 0.120 Uiso 1 1 calc R
C6 C 0.5936(10) 0.1743(4) 0.2817(3) 0.051(2) Uani 1 1 d .
H6A H 0.5868 0.1268 0.2659 0.061 Uiso 1 1 calc R
H6B H 0.6753 0.1939 0.2572 0.061 Uiso 1 1 calc R
C7 C 0.4373(11) 0.2297(4) 0.2738(3) 0.058(2) Uani 1 1 d .
H7A H 0.4311 0.2572 0.2310 0.070 Uiso 1 1 calc R
H7B H 0.3515 0.2030 0.2778 0.070 Uiso 1 1 calc R
C8 C 0.2256(10) 0.3743(5) 0.2520(4) 0.070(3) Uani 1 1 d .
H8A H 0.2977 0.3705 0.2159 0.106 Uiso 1 1 calc R
H8B H 0.1676 0.4261 0.2527 0.106 Uiso 1 1 calc R
H8C H 0.1519 0.3426 0.2481 0.106 Uiso 1 1 calc R
C9 C 0.3195(10) 0.3488(5) 0.3138(4) 0.053(2) Uani 1 1 d .
C10 C 0.2899(10) 0.4007(4) 0.3620(4) 0.061(2) Uani 1 1 d .
H10 H 0.2258 0.4489 0.3511 0.073 Uiso 1 1 calc R
C11 C 0.3498(10) 0.3839(4) 0.4232(4) 0.051(2) Uani 1 1 d .
C12 C 0.3009(12) 0.4403(5) 0.4736(4) 0.085(3) Uani 1 1 d .
H12A H 0.2341 0.4209 0.5055 0.127 Uiso 1 1 calc R
H12B H 0.2429 0.4881 0.4530 0.127 Uiso 1 1 calc R
H12C H 0.3947 0.4473 0.4940 0.127 Uiso 1 1 calc R
C13 C -0.1262(12) 0.1251(5) 0.7241(4) 0.083(3) Uani 1 1 d .
H13A H -0.2152 0.1565 0.6999 0.124 Uiso 1 1 calc R
H13B H -0.1506 0.0773 0.7391 0.124 Uiso 1 1 calc R
H13C H -0.0333 0.1165 0.6969 0.124 Uiso 1 1 calc R
C14 C -0.0943(11) 0.1641(4) 0.7809(4) 0.059(2) Uani 1 1 d .
C15 C -0.1194(11) 0.1351(5) 0.8426(4) 0.069(3) Uani 1 1 d .
H15 H -0.1553 0.0904 0.8478 0.083 Uiso 1 1 calc R
C16 C -0.0944(10) 0.1685(5) 0.8998(4) 0.060(2) Uani 1 1 d .
C17 C -0.1285(13) 0.1255(5) 0.9625(4) 0.098(4) Uani 1 1 d .
H17A H -0.0355 0.1140 0.9896 0.147 Uiso 1 1 calc R
H17B H -0.1553 0.0791 0.9537 0.147 Uiso 1 1 calc R
H17C H -0.2164 0.1560 0.9840 0.147 Uiso 1 1 calc R
C18 C -0.0169(14) 0.2604(6) 0.9583(4) 0.090(3) Uani 1 1 d .
H18A H -0.1135 0.2654 0.9842 0.107 Uiso 1 1 calc R
H18B H 0.0680 0.2243 0.9824 0.107 Uiso 1 1 calc R
C19 C 0.0245(13) 0.3319(7) 0.9484(4) 0.097(3) Uani 1 1 d .
H19A H 0.1220 0.3293 0.9719 0.116 Uiso 1 1 calc R
H19B H -0.0596 0.3701 0.9656 0.116 Uiso 1 1 calc R
C20 C 0.1238(14) 0.4680(6) 0.9138(5) 0.114(4) Uani 1 1 d .
H20A H 0.0267 0.4873 0.9364 0.171 Uiso 1 1 calc R
H20B H 0.1628 0.5096 0.8925 0.171 Uiso 1 1 calc R
H20C H 0.2025 0.4387 0.9440 0.171 Uiso 1 1 calc R
C21 C 0.0911(11) 0.4176(5) 0.8636(5) 0.068(3) Uani 1 1 d .
C22 C 0.1182(11) 0.4434(5) 0.7982(4) 0.069(3) Uani 1 1 d .
H22 H 0.1528 0.4884 0.7908 0.083 Uiso 1 1 calc R
C23 C 0.0977(10) 0.4077(5) 0.7452(4) 0.061(2) Uani 1 1 d .
C24 C 0.1281(11) 0.4393(4) 0.6784(4) 0.076(3) Uani 1 1 d .
H24A H 0.2221 0.4077 0.6615 0.114 Uiso 1 1 calc R
H24B H 0.1438 0.4898 0.6793 0.114 Uiso 1 1 calc R
H24C H 0.0381 0.4409 0.6515 0.114 Uiso 1 1 calc R
C25 C -0.3059(11) 0.3647(4) 0.2141(4) 0.073(3) Uani 1 1 d .
H25A H -0.2372 0.3777 0.1799 0.109 Uiso 1 1 calc R
H25B H -0.3819 0.4098 0.2241 0.109 Uiso 1 1 calc R
H25C H -0.3618 0.3288 0.2007 0.109 Uiso 1 1 calc R
C26 C -0.2088(11) 0.3308(5) 0.2722(4) 0.059(2) Uani 1 1 d .
C27 C -0.2366(11) 0.3631(5) 0.3300(4) 0.067(3) Uani 1 1 d .
H27 H -0.3208 0.4055 0.3313 0.081 Uiso 1 1 calc R
C28 C -0.1473(14) 0.3369(6) 0.3866(5) 0.073(3) Uani 1 1 d .
C29 C -0.1921(15) 0.3852(6) 0.4426(5) 0.117(4) Uani 1 1 d .
H29A H -0.2129 0.3537 0.4803 0.176 Uiso 1 1 calc R
H29B H -0.2862 0.4243 0.4316 0.176 Uiso 1 1 calc R
H29C H -0.1056 0.4080 0.4513 0.176 Uiso 1 1 calc R
C30 C 0.0614(15) 0.2524(7) 0.4512(5) 0.100(4) Uani 1 1 d .
H30A H 0.1329 0.2863 0.4531 0.120 Uiso 1 1 calc R
H30B H -0.0084 0.2576 0.4886 0.120 Uiso 1 1 calc R
C31 C 0.1535(13) 0.1756(7) 0.4535(4) 0.089(3) Uani 1 1 d .
H31A H 0.1003 0.1428 0.4813 0.107 Uiso 1 1 calc R
H31B H 0.2577 0.1725 0.4719 0.107 Uiso 1 1 calc R
C32 C 0.3885(11) 0.0429(5) 0.4350(4) 0.087(3) Uani 1 1 d .
H32A H 0.4543 0.0743 0.4490 0.130 Uiso 1 1 calc R
H32B H 0.4552 -0.0019 0.4197 0.130 Uiso 1 1 calc R
H32C H 0.3249 0.0285 0.4705 0.130 Uiso 1 1 calc R
C33 C 0.2786(12) 0.0872(6) 0.3803(4) 0.065(3) Uani 1 1 d .
C34 C 0.2988(11) 0.0570(5) 0.3202(4) 0.064(2) Uani 1 1 d .
H34 H 0.3745 0.0116 0.3178 0.077 Uiso 1 1 calc R
C35 C 0.2169(10) 0.0885(4) 0.2654(4) 0.050(2) Uani 1 1 d .
C36 C 0.2520(11) 0.0551(5) 0.2021(4) 0.073(3) Uani 1 1 d .
H36A H 0.1533 0.0552 0.1814 0.110 Uiso 1 1 calc R
H36B H 0.3141 0.0039 0.2097 0.110 Uiso 1 1 calc R
H36C H 0.3110 0.0849 0.1748 0.110 Uiso 1 1 calc R
C37 C 0.3368(13) 0.0773(5) 0.0199(4) 0.091(3) Uani 1 1 d .
H37A H 0.4314 0.0616 0.0461 0.136 Uiso 1 1 calc R
H37B H 0.3007 0.0334 0.0105 0.136 Uiso 1 1 calc R
H37C H 0.2546 0.1097 0.0428 0.136 Uiso 1 1 calc R
C38 C 0.3737(10) 0.1202(5) -0.0423(4) 0.065(2) Uani 1 1 d .
C39 C 0.3504(11) 0.0952(5) -0.1011(5) 0.075(3) Uani 1 1 d .
H39 H 0.3149 0.0505 -0.1009 0.091 Uiso 1 1 calc R
C40 C 0.3771(13) 0.1333(7) -0.1611(5) 0.085(4) Uani 1 1 d .
C41 C 0.3357(13) 0.0982(6) -0.2207(5) 0.123(5) Uani 1 1 d .
H41A H 0.2475 0.1325 -0.2433 0.184 Uiso 1 1 calc R
H41B H 0.3070 0.0510 -0.2073 0.184 Uiso 1 1 calc R
H41C H 0.4268 0.0893 -0.2489 0.184 Uiso 1 1 calc R
C42 C 0.4366(16) 0.2357(8) -0.2328(5) 0.115(4) Uani 1 1 d .
H42A H 0.4911 0.1992 -0.2614 0.137 Uiso 1 1 calc R
H42B H 0.3302 0.2577 -0.2500 0.137 Uiso 1 1 calc R
C43 C 0.5221(15) 0.2946(7) -0.2317(4) 0.103(4) Uani 1 1 d .
H43A H 0.4711 0.3381 -0.2609 0.123 Uiso 1 1 calc R
H43B H 0.6305 0.2765 -0.2467 0.123 Uiso 1 1 calc R
C44 C 0.6177(13) 0.4297(6) -0.2138(5) 0.114(4) Uani 1 1 d .
H44A H 0.7120 0.4029 -0.2343 0.171 Uiso 1 1 calc R
H44B H 0.6381 0.4746 -0.1984 0.171 Uiso 1 1 calc R
H44C H 0.5315 0.4439 -0.2445 0.171 Uiso 1 1 calc R
C45 C 0.5726(13) 0.3792(6) -0.1577(5) 0.083(3) Uani 1 1 d .
C46 C 0.5872(12) 0.4032(5) -0.0950(5) 0.089(3) Uani 1 1 d .
H46 H 0.6155 0.4493 -0.0929 0.107 Uiso 1 1 calc R
C47 C 0.5621(12) 0.3627(6) -0.0382(4) 0.072(3) Uani 1 1 d .
C48 C 0.5850(13) 0.3913(5) 0.0245(5) 0.092(3) Uani 1 1 d .
H48A H 0.4841 0.4036 0.0464 0.138 Uiso 1 1 calc R
H48B H 0.6272 0.4359 0.0169 0.138 Uiso 1 1 calc R
H48C H 0.6585 0.3528 0.0509 0.138 Uiso 1 1 calc R

loop_
_atom_site_aniso_label
_atom_site_aniso_U_11
_atom_site_aniso_U_22
_atom_site_aniso_U_33
_atom_site_aniso_U_23
_atom_site_aniso_U_13
_atom_site_aniso_U_12
Ni1 0.0583(8) 0.0516(6) 0.0289(5) -0.0091(4) 0.0009(5) -0.0135(5)
Ni2 0.0571(8) 0.0609(6) 0.0353(6) -0.0116(5) 0.0018(5) -0.0100(5)
Ni3 0.0644(8) 0.0797(7) 0.0282(5) -0.0099(5) 0.0031(5) -0.0318(6)
Ni4 0.0647(9) 0.0862(8) 0.0339(6) -0.0060(5) 0.0003(6) 0.0043(6)
Na1 0.063(2) 0.081(2) 0.0363(17) -0.0169(15) 0.0045(16) -0.0188(17)
Na2 0.063(2) 0.079(2) 0.0398(17) -0.0121(15) 0.0058(16) -0.0206(17)
Na3 0.065(2) 0.077(2) 0.0327(16) -0.0067(14) -0.0029(15) -0.0157(17)
Na4 0.072(3) 0.089(2) 0.0368(17) -0.0110(15) -0.0004(17) -0.0156(18)
O1 0.067(4) 0.053(3) 0.034(3) -0.013(2) 0.002(3) -0.009(3)
O2 0.066(4) 0.055(3) 0.032(3) -0.007(2) -0.011(3) 0.005(3)
O3 0.079(5) 0.101(5) 0.091(5) -0.028(4) -0.023(4) 0.003(4)
O4 0.077(5) 0.072(4) 0.078(4) -0.019(3) -0.019(4) -0.017(3)
O5 0.116(6) 0.075(4) 0.096(5) -0.010(4) -0.039(5) -0.030(4)
O6 0.095(6) 0.076(4) 0.075(5) -0.016(4) 0.020(4) -0.018(4)
O7 0.074(5) 0.105(5) 0.092(5) -0.013(4) 0.028(4) -0.013(4)
O8 0.092(6) 0.098(5) 0.081(5) -0.019(4) 0.026(4) -0.033(4)
O9 0.060(4) 0.056(3) 0.036(3) -0.013(2) 0.007(3) -0.017(3)
O10 0.065(4) 0.063(3) 0.039(3) -0.008(2) 0.004(3) -0.026(3)
O11 0.055(4) 0.066(3) 0.039(3) -0.013(3) 0.012(3) -0.016(3)
O12 0.056(4) 0.072(4) 0.029(3) -0.003(2) -0.009(3) -0.014(3)
O13 0.085(6) 0.095(5) 0.074(5) -0.002(4) 0.014(4) -0.008(4)
O14 0.068(5) 0.076(4) 0.074(4) 0.003(3) 0.025(3) -0.006(3)
O15 0.090(6) 0.111(5) 0.091(5) -0.023(4) 0.040(4) -0.057(5)
O16 0.081(5) 0.068(4) 0.044(3) -0.003(3) -0.010(3) -0.012(3)
O17 0.092(5) 0.074(4) 0.045(3) -0.005(3) -0.002(3) -0.021(4)
O18 0.115(7) 0.101(5) 0.111(6) -0.005(4) -0.046(5) -0.053(5)
O19 0.097(5) 0.072(4) 0.057(4) -0.006(3) -0.020(3) -0.017(4)
O20 0.088(6) 0.098(5) 0.108(6) -0.014(4) -0.041(5) 0.005(4)
N1 0.063(5) 0.049(4) 0.033(3) -0.007(3) -0.003(3) -0.017(3)
N2 0.052(5) 0.056(4) 0.025(3) -0.009(3) 0.008(3) -0.022(3)
N3 0.061(6) 0.077(6) 0.050(5) -0.004(4) -0.007(4) -0.021(5)
N4 0.064(7) 0.101(7) 0.035(4) -0.011(4) 0.007(4) -0.020(6)
N5 0.056(5) 0.069(5) 0.040(4) 0.001(3) 0.000(3) -0.009(4)
N6 0.066(5) 0.058(4) 0.043(4) -0.017(3) -0.007(4) -0.006(4)
N7 0.069(6) 0.103(6) 0.044(4) -0.031(4) 0.024(4) -0.056(5)
N8 0.071(6) 0.100(6) 0.026(4) -0.003(4) -0.002(4) -0.037(5)
N9 0.056(6) 0.099(7) 0.034(4) -0.016(4) 0.011(4) -0.018(5)
N10 0.070(6) 0.097(6) 0.039(4) -0.019(4) -0.008(4) 0.030(5)
N11 0.069(6) 0.092(6) 0.034(4) 0.005(4) 0.008(4) 0.015(5)
N12 0.096(8) 0.068(6) 0.036(4) -0.015(4) -0.008(4) -0.015(5)
C1 0.065(6) 0.076(5) 0.035(5) -0.005(4) -0.010(4) -0.003(4)
C2 0.044(6) 0.060(5) 0.039(4) -0.003(4) 0.000(4) -0.025(4)
C3 0.050(6) 0.057(5) 0.053(5) -0.013(4) 0.005(4) -0.015(4)
C4 0.061(6) 0.056(5) 0.035(4) -0.014(4) 0.013(4) -0.025(4)
C5 0.109(8) 0.069(6) 0.059(6) -0.033(5) 0.004(6) -0.003(5)
C6 0.051(6) 0.068(5) 0.041(5) -0.009(4) 0.014(4) -0.030(4)
C7 0.089(7) 0.060(5) 0.031(4) -0.009(4) -0.004(4) -0.028(5)
C8 0.068(7) 0.092(6) 0.048(5) -0.003(5) -0.009(5) -0.014(5)
C9 0.050(6) 0.071(6) 0.041(5) 0.000(4) -0.003(4) -0.022(5)
C10 0.067(7) 0.061(5) 0.050(5) -0.002(4) -0.001(5) -0.007(4)
C11 0.057(6) 0.044(5) 0.052(5) -0.009(4) 0.000(4) -0.011(4)
C12 0.115(9) 0.072(6) 0.058(6) -0.019(5) -0.013(6) 0.004(5)
C13 0.122(9) 0.080(6) 0.060(6) -0.025(5) 0.013(6) -0.044(6)
C14 0.076(7) 0.049(5) 0.054(6) -0.003(4) 0.003(5) -0.022(5)
C15 0.080(8) 0.081(6) 0.054(6) -0.010(5) 0.019(5) -0.039(5)
C16 0.044(6) 0.087(7) 0.047(5) 0.005(5) 0.008(4) -0.016(5)
C17 0.140(10) 0.100(7) 0.047(6) 0.021(5) 0.013(6) -0.026(7)
C18 0.121(10) 0.103(8) 0.038(6) -0.007(5) -0.011(6) -0.010(7)
C19 0.105(10) 0.156(11) 0.045(6) -0.033(6) 0.012(6) -0.053(8)
C20 0.169(12) 0.104(8) 0.081(8) -0.048(6) -0.017(8) -0.040(8)
C21 0.068(7) 0.072(6) 0.068(7) -0.035(5) -0.001(5) -0.015(5)
C22 0.083(8) 0.064(6) 0.067(7) -0.012(5) -0.013(5) -0.024(5)
C23 0.054(6) 0.070(6) 0.061(6) -0.005(5) 0.002(5) -0.019(5)
C24 0.103(8) 0.066(6) 0.061(6) 0.006(5) -0.011(6) -0.025(5)
C25 0.077(7) 0.067(6) 0.073(7) -0.012(5) 0.000(6) -0.010(5)
C26 0.051(6) 0.068(6) 0.065(6) -0.016(5) 0.010(5) -0.027(5)
C27 0.074(7) 0.075(6) 0.064(6) -0.039(5) 0.026(6) -0.030(5)
C28 0.089(9) 0.094(7) 0.056(6) -0.040(6) 0.032(6) -0.051(6)
C29 0.162(12) 0.134(9) 0.078(8) -0.069(7) 0.038(8) -0.058(8)
C30 0.144(12) 0.131(10) 0.050(6) -0.013(6) -0.006(7) -0.083(9)
C31 0.085(8) 0.159(11) 0.031(5) -0.012(6) 0.005(5) -0.043(8)
C32 0.085(8) 0.129(8) 0.052(6) 0.029(5) -0.032(5) -0.049(6)
C33 0.071(8) 0.093(7) 0.044(5) 0.008(5) -0.012(5) -0.048(6)
C34 0.078(7) 0.070(5) 0.047(5) 0.010(4) -0.018(5) -0.025(5)
C35 0.054(6) 0.059(5) 0.043(5) 0.005(4) -0.006(4) -0.026(4)
C36 0.086(8) 0.072(6) 0.057(6) -0.012(4) 0.009(5) -0.006(5)
C37 0.142(10) 0.071(6) 0.064(7) -0.004(5) -0.013(6) -0.034(6)
C38 0.053(6) 0.070(6) 0.066(6) -0.009(5) -0.003(5) 0.000(5)
C39 0.077(8) 0.082(6) 0.066(7) -0.025(5) -0.020(6) -0.005(5)
C40 0.081(8) 0.098(8) 0.057(7) -0.035(6) -0.017(6) 0.031(7)
C41 0.121(10) 0.155(10) 0.070(7) -0.064(7) -0.036(7) 0.039(8)
C42 0.128(12) 0.152(11) 0.043(7) -0.004(7) -0.004(7) 0.007(9)
C43 0.118(11) 0.124(9) 0.035(6) 0.005(6) 0.005(6) 0.030(8)
C44 0.101(9) 0.121(8) 0.092(8) 0.045(7) 0.036(7) 0.004(7)
C45 0.078(8) 0.093(8) 0.056(7) 0.020(6) 0.017(6) 0.012(6)
C46 0.091(9) 0.080(7) 0.085(8) 0.007(6) 0.021(7) -0.002(6)
C47 0.075(8) 0.082(7) 0.057(6) -0.001(5) 0.018(5) -0.016(6)
C48 0.113(9) 0.093(7) 0.078(7) -0.016(6) 0.016(7) -0.039(6)

loop_
_atom_type_symbol
_atom_type_description
_atom_type_scat_dispersion_real
_atom_type_scat_dispersion_imag
_atom_type_scat_source
C C 0.0033 0.0016 'International Tables Vol C Tables 4.2.6.8 and 6.1.1.4'
H H 0.0000 0.0000 'International Tables Vol C Tables 4.2.6.8 and 6.1.1.4'
N N 0.0061 0.0033 'International Tables Vol C Tables 4.2.6.8 and 6.1.1.4'
O O 0.0106 0.0060 'International Tables Vol C Tables 4.2.6.8 and 6.1.1.4'
Na Na 0.0362 0.0249 'International Tables Vol C Tables 4.2.6.8 and 6.1.1.4'
Ni Ni 0.3393 1.1124 'International Tables Vol C Tables 4.2.6.8 and 6.1.1.4'

loop_
_geom_angle_atom_site_label_1
_geom_angle_atom_site_label_2
_geom_angle_atom_site_label_3
_geom_angle
_geom_angle_site_symmetry_1
_geom_angle_site_symmetry_3
N2 Ni1 N1 87.9(3) . .
N2 Ni1 O2 94.8(2) . .
N1 Ni1 O2 176.7(3) . .
N2 Ni1 O1 178.0(3) . .
N1 Ni1 O1 94.1(2) . .
O2 Ni1 O1 83.3(2) . .
N2 Ni1 Na1 136.1(2) . .
N1 Ni1 Na1 134.2(2) . .
O2 Ni1 Na1 42.71(15) . .
O1 Ni1 Na1 42.03(16) . .
N5 Ni2 N6 87.6(3) . .
N5 Ni2 O10 177.8(3) . .
N6 Ni2 O10 94.4(3) . .
N5 Ni2 O9 94.4(3) . .
N6 Ni2 O9 177.7(3) . .
O10 Ni2 O9 83.5(2) . .
N5 Ni2 Na2 136.5(2) . .
N6 Ni2 Na2 135.9(2) . .
O10 Ni2 Na2 41.53(16) . .
O9 Ni2 Na2 42.01(16) . .
N7 Ni3 N8 87.9(4) . .
N7 Ni3 O11 94.7(3) . .
N8 Ni3 O11 177.2(3) . .
N7 Ni3 O12 177.4(3) . .
N8 Ni3 O12 94.0(3) . .
O11 Ni3 O12 83.4(2) . .
N7 Ni3 Na3 136.2(3) . .
N8 Ni3 Na3 135.3(2) . .
O11 Ni3 Na3 41.94(15) . .
O12 Ni3 Na3 41.67(16) . .
N10 Ni4 N11 88.0(4) . .
N10 Ni4 O16 94.7(3) . .
N11 Ni4 O16 177.3(3) . .
N10 Ni4 O17 177.6(4) . .
N11 Ni4 O17 94.3(3) . .
O16 Ni4 O17 83.0(3) . .
N10 Ni4 Na4 136.1(3) . .
N11 Ni4 Na4 135.9(3) . .
O16 Ni4 Na4 41.35(18) . .
O17 Ni4 Na4 41.61(19) . .
O1 Na1 O2 64.02(17) . .
O1 Na1 O4 124.9(2) . .
O2 Na1 O4 96.6(2) . .
O1 Na1 O6 104.2(2) . .
O2 Na1 O6 128.7(2) . .
O4 Na1 O6 125.1(2) . .
O1 Na1 O7 116.3(2) . .
O2 Na1 O7 87.5(2) . .
O4 Na1 O7 113.4(3) . .
O6 Na1 O7 51.3(2) . .
O1 Na1 O3 102.6(2) . .
O2 Na1 O3 132.6(3) . .
O4 Na1 O3 51.9(2) . .
O6 Na1 O3 98.3(2) . .
O7 Na1 O3 134.4(3) . .
O1 Na1 N3 113.5(2) . .
O2 Na1 N3 114.2(2) . .
O4 Na1 N3 26.14(19) . .
O6 Na1 N3 115.9(2) . .
O7 Na1 N3 130.1(2) . .
O3 Na1 N3 26.04(19) . .
O1 Na1 N4 110.5(2) . .
O2 Na1 N4 107.6(2) . .
O4 Na1 N4 124.6(2) . .
O6 Na1 N4 25.81(19) . .
O7 Na1 N4 25.7(2) . .
O3 Na1 N4 119.4(3) . .
N3 Na1 N4 128.8(2) . .
O1 Na1 Ni1 32.54(12) . .
O2 Na1 Ni1 32.52(12) . .
O4 Na1 Ni1 119.30(18) . .
O6 Na1 Ni1 115.29(18) . .
O7 Na1 Ni1 98.24(18) . .
O3 Na1 Ni1 127.1(2) . .
N3 Na1 Ni1 124.63(18) . .
N4 Na1 Ni1 106.52(17) . .
O10 Na2 O9 63.73(18) . .
O10 Na2 O5 87.8(2) . 1_455
O9 Na2 O5 112.0(2) . 1_455
O10 Na2 O4 130.8(2) . 1_455
O9 Na2 O4 102.5(2) . 1_455
O5 Na2 O4 52.0(2) 1_455 1_455
O10 Na2 O6 100.6(2) . .
O9 Na2 O6 126.6(2) . .
O5 Na2 O6 118.3(3) 1_455 .
O4 Na2 O6 121.8(2) 1_455 .
O10 Na2 O8 126.2(3) . .
O9 Na2 O8 95.2(2) . .
O5 Na2 O8 144.2(3) 1_455 .
O4 Na2 O8 100.9(2) 1_455 .
O6 Na2 O8 51.3(2) . .
O10 Na2 N3 108.7(2) . 1_455
O9 Na2 N3 107.3(2) . 1_455
O5 Na2 N3 25.87(19) 1_455 1_455
O4 Na2 N3 26.30(18) 1_455 1_455
O6 Na2 N3 125.8(2) . 1_455
O8 Na2 N3 125.0(3) . 1_455
O10 Na2 N4 112.6(2) . .
O9 Na2 N4 109.6(2) . .
O5 Na2 N4 138.4(3) 1_455 .
O4 Na2 N4 116.4(2) 1_455 .
O6 Na2 N4 26.0(2) . .
O8 Na2 N4 25.7(2) . .
N3 Na2 N4 133.4(2) 1_455 .
O10 Na2 Ni2 31.76(13) . .
O9 Na2 Ni2 31.99(13) . .
O5 Na2 Ni2 100.59(19) 1_455 .
O4 Na2 Ni2 120.13(18) 1_455 .
O6 Na2 Ni2 118.01(18) . .
O8 Na2 Ni2 114.41(19) . .
N3 Na2 Ni2 110.53(17) 1_455 .
N4 Na2 Ni2 115.87(17) . .
O12 Na3 O11 64.09(19) . .
O12 Na3 O14 94.8(2) . .
O11 Na3 O14 118.4(2) . .
O12 Na3 O13 124.5(2) . .
O11 Na3 O13 92.1(2) . .
O14 Na3 O13 51.7(2) . .
O12 Na3 O19 133.5(2) . 1_455
O11 Na3 O19 106.5(2) . 1_455
O14 Na3 O19 125.5(2) . 1_455
O13 Na3 O19 100.2(3) . 1_455
O12 Na3 O20 91.1(2) . 1_455
O11 Na3 O20 118.5(2) . 1_455
O14 Na3 O20 119.0(3) . 1_455
O13 Na3 O20 141.7(3) . 1_455
O19 Na3 O20 51.6(2) 1_455 1_455
O12 Na3 N9 109.1(2) . .
O11 Na3 N9 104.1(2) . .
O14 Na3 N9 26.22(18) . .
O13 Na3 N9 25.8(2) . .
O19 Na3 N9 117.2(2) 1_455 .
O20 Na3 N9 137.4(3) 1_455 .
O12 Na3 N12 111.8(2) . 1_455
O11 Na3 N12 113.0(2) . 1_455
O14 Na3 N12 128.4(2) . 1_455
O13 Na3 N12 123.6(3) . 1_455
O19 Na3 N12 26.05(18) 1_455 1_455
O20 Na3 N12 25.75(19) 1_455 1_455
N9 Na3 N12 133.4(2) . 1_455
O12 Na3 Ni3 32.24(13) . .
O11 Na3 Ni3 32.01(13) . .
O14 Na3 Ni3 107.13(18) . .
O13 Na3 Ni3 108.80(18) . .
O19 Na3 Ni3 127.05(18) 1_455 .
O20 Na3 Ni3 109.2(2) 1_455 .
N9 Na3 Ni3 107.29(16) . .
N12 Na3 Ni3 119.12(17) 1_455 .
O16 Na4 O17 64.1(2) . .
O16 Na4 O14 101.7(2) . .
O17 Na4 O14 128.6(2) . .
O16 Na4 O19 126.5(2) . .
O17 Na4 O19 100.1(2) . .
O14 Na4 O19 123.8(2) . .
O16 Na4 O18 96.7(2) . .
O17 Na4 O18 128.4(3) . .
O14 Na4 O18 101.2(3) . .
O19 Na4 O18 51.7(2) . .
O16 Na4 O15 114.5(2) . .
O17 Na4 O15 87.8(2) . .
O14 Na4 O15 51.6(2) . .
O19 Na4 O15 115.4(2) . .
O18 Na4 O15 140.9(3) . .
O16 Na4 N12 112.0(2) . .
O17 Na4 N12 115.1(3) . .
O14 Na4 N12 115.9(2) . .
O19 Na4 N12 26.08(19) . .
O18 Na4 N12 25.71(19) . .
O15 Na4 N12 133.4(2) . .
O16 Na4 N9 107.2(2) . .
O17 Na4 N9 107.0(2) . .
O14 Na4 N9 26.11(19) . .
O19 Na4 N9 126.1(2) . .
O18 Na4 N9 124.6(3) . .
O15 Na4 N9 25.79(19) . .
N12 Na4 N9 131.5(2) . .
O16 Na4 Ni4 31.89(15) . .
O17 Na4 Ni4 32.21(15) . .
O14 Na4 Ni4 118.69(19) . .
O19 Na4 Ni4 117.52(18) . .
O18 Na4 Ni4 116.2(2) . .
O15 Na4 Ni4 102.49(19) . .
N12 Na4 Ni4 118.58(17) . .
N9 Na4 Ni4 109.81(17) . .
C11 O1 Ni1 125.0(5) . .
C11 O1 Na1 129.4(4) . .
Ni1 O1 Na1 105.4(2) . .
C2 O2 Ni1 126.8(4) . .
C2 O2 Na1 126.5(4) . .
Ni1 O2 Na1 104.8(2) . .
N3 O3 Na1 92.8(5) . .
N3 O4 Na1 94.7(5) . .
N3 O4 Na2 93.3(5) . 1_655
Na1 O4 Na2 171.9(3) . 1_655
N3 O5 Na2 95.2(5) . 1_655
N4 O6 Na1 95.1(6) . .
N4 O6 Na2 93.5(6) . .
Na1 O6 Na2 169.8(3) . .
N4 O7 Na1 94.4(6) . .
N4 O8 Na2 93.5(6) . .
C14 O9 Ni2 127.5(5) . .
C14 O9 Na2 126.5(5) . .
Ni2 O9 Na2 106.0(2) . .
C23 O10 Ni2 127.3(5) . .
C23 O10 Na2 126.0(5) . .
Ni2 O10 Na2 106.7(2) . .
C26 O11 Ni3 127.1(5) . .
C26 O11 Na3 126.8(5) . .
Ni3 O11 Na3 106.0(2) . .
C35 O12 Ni3 126.1(5) . .
C35 O12 Na3 127.1(4) . .
Ni3 O12 Na3 106.1(2) . .
N9 O13 Na3 94.4(6) . .
N9 O14 Na3 94.9(5) . .
N9 O14 Na4 95.3(5) . .
Na3 O14 Na4 169.7(3) . .
N9 O15 Na4 92.7(6) . .
C38 O16 Ni4 126.4(5) . .
C38 O16 Na4 126.9(5) . .
Ni4 O16 Na4 106.8(3) . .
C47 O17 Ni4 126.8(6) . .
C47 O17 Na4 126.9(5) . .
Ni4 O17 Na4 106.2(3) . .
N12 O18 Na4 94.1(6) . .
N12 O19 Na4 95.0(5) . .
N12 O19 Na3 94.5(5) . 1_655
Na4 O19 Na3 170.5(3) . 1_655
N12 O20 Na3 94.2(6) . 1_655
C9 N1 C7 120.1(6) . .
C9 N1 Ni1 128.2(5) . .
C7 N1 Ni1 111.5(5) . .
C4 N2 C6 119.5(6) . .
C4 N2 Ni1 127.1(5) . .
C6 N2 Ni1 113.3(5) . .
O5 N3 O3 121.9(8) . .
O5 N3 O4 118.8(8) . .
O3 N3 O4 119.3(8) . .
O5 N3 Na2 58.9(5) . 1_655
O3 N3 Na2 170.8(6) . 1_655
O4 N3 Na2 60.4(4) . 1_655
O5 N3 Na1 172.0(6) . .
O3 N3 Na1 61.1(5) . .
O4 N3 Na1 59.1(4) . .
Na2 N3 Na1 119.5(3) 1_655 .
O8 N4 O7 121.9(9) . .
O8 N4 O6 119.7(9) . .
O7 N4 O6 118.4(9) . .
O8 N4 Na2 60.9(5) . .
O7 N4 Na2 168.0(6) . .
O6 N4 Na2 60.4(5) . .
O8 N4 Na1 172.2(6) . .
O7 N4 Na1 59.9(5) . .
O6 N4 Na1 59.0(5) . .
Na2 N4 Na1 119.3(3) . .
C16 N5 C18 118.8(7) . .
C16 N5 Ni2 127.5(6) . .
C18 N5 Ni2 113.7(6) . .
C21 N6 C19 118.6(7) . .
C21 N6 Ni2 128.0(6) . .
C19 N6 Ni2 113.3(6) . .
C28 N7 C30 120.1(8) . .
C28 N7 Ni3 127.1(7) . .
C30 N7 Ni3 112.6(7) . .
C33 N8 C31 119.1(8) . .
C33 N8 Ni3 128.2(6) . .
C31 N8 Ni3 112.6(6) . .
O13 N9 O15 123.4(9) . .
O13 N9 O14 117.7(8) . .
O15 N9 O14 118.9(8) . .
O13 N9 Na3 59.8(5) . .
O15 N9 Na3 169.6(6) . .
O14 N9 Na3 58.8(4) . .
O13 N9 Na4 168.9(6) . .
O15 N9 Na4 61.5(5) . .
O14 N9 Na4 58.6(4) . .
Na3 N9 Na4 117.4(3) . .
C40 N10 C42 120.6(9) . .
C40 N10 Ni4 126.9(7) . .
C42 N10 Ni4 112.5(8) . .
C45 N11 C43 119.6(9) . .
C45 N11 Ni4 127.5(7) . .
C43 N11 Ni4 112.7(7) . .
O18 N12 O20 122.1(8) . .
O18 N12 O19 118.8(9) . .
O20 N12 O19 119.0(9) . .
O18 N12 Na4 60.2(5) . .
O20 N12 Na4 171.5(6) . .
O19 N12 Na4 58.9(5) . .
O18 N12 Na3 175.1(6) . 1_655
O20 N12 Na3 60.0(5) . 1_655
O19 N12 Na3 59.5(5) . 1_655
Na4 N12 Na3 118.4(3) . 1_655
C2 C1 H1A 109.5 . .
C2 C1 H1B 109.5 . .
H1A C1 H1B 109.5 . .
C2 C1 H1C 109.5 . .
H1A C1 H1C 109.5 . .
H1B C1 H1C 109.5 . .
O2 C2 C3 123.5(7) . .
O2 C2 C1 115.2(6) . .
C3 C2 C1 121.3(7) . .
C2 C3 C4 124.7(7) . .
C2 C3 H3 117.6 . .
C4 C3 H3 117.6 . .
N2 C4 C3 123.2(7) . .
N2 C4 C5 122.2(7) . .
C3 C4 C5 114.6(7) . .
C4 C5 H5A 109.5 . .
C4 C5 H5B 109.5 . .
H5A C5 H5B 109.5 . .
C4 C5 H5C 109.5 . .
H5A C5 H5C 109.5 . .
H5B C5 H5C 109.5 . .
N2 C6 C7 108.5(6) . .
N2 C6 H6A 110.0 . .
C7 C6 H6A 110.0 . .
N2 C6 H6B 110.0 . .
C7 C6 H6B 110.0 . .
H6A C6 H6B 108.4 . .
N1 C7 C6 110.2(6) . .
N1 C7 H7A 109.6 . .
C6 C7 H7A 109.6 . .
N1 C7 H7B 109.6 . .
C6 C7 H7B 109.6 . .
H7A C7 H7B 108.1 . .
C9 C8 H8A 109.5 . .
C9 C8 H8B 109.5 . .
H8A C8 H8B 109.5 . .
C9 C8 H8C 109.5 . .
H8A C8 H8C 109.5 . .
H8B C8 H8C 109.5 . .
N1 C9 C10 121.9(7) . .
N1 C9 C8 122.2(7) . .
C10 C9 C8 115.9(7) . .
C11 C10 C9 124.0(7) . .
C11 C10 H10 118.0 . .
C9 C10 H10 118.0 . .
O1 C11 C10 125.8(7) . .
O1 C11 C12 113.4(7) . .
C10 C11 C12 120.6(7) . .
C11 C12 H12A 109.5 . .
C11 C12 H12B 109.5 . .
H12A C12 H12B 109.5 . .
C11 C12 H12C 109.5 . .
H12A C12 H12C 109.5 . .
H12B C12 H12C 109.5 . .
C14 C13 H13A 109.5 . .
C14 C13 H13B 109.5 . .
H13A C13 H13B 109.5 . .
C14 C13 H13C 109.5 . .
H13A C13 H13C 109.5 . .
H13B C13 H13C 109.5 . .
O9 C14 C15 123.7(7) . .
O9 C14 C13 115.6(7) . .
C15 C14 C13 120.7(8) . .
C14 C15 C16 125.0(8) . .
C14 C15 H15 117.5 . .
C16 C15 H15 117.5 . .
N5 C16 C15 121.9(8) . .
N5 C16 C17 122.9(8) . .
C15 C16 C17 115.2(9) . .
C16 C17 H17A 109.5 . .
C16 C17 H17B 109.5 . .
H17A C17 H17B 109.5 . .
C16 C17 H17C 109.5 . .
H17A C17 H17C 109.5 . .
H17B C17 H17C 109.5 . .
C19 C18 N5 112.7(8) . .
C19 C18 H18A 109.1 . .
N5 C18 H18A 109.1 . .
C19 C18 H18B 109.1 . .
N5 C18 H18B 109.1 . .
H18A C18 H18B 107.8 . .
C18 C19 N6 112.4(8) . .
C18 C19 H19A 109.1 . .
N6 C19 H19A 109.1 . .
C18 C19 H19B 109.1 . .
N6 C19 H19B 109.1 . .
H19A C19 H19B 107.9 . .
C21 C20 H20A 109.5 . .
C21 C20 H20B 109.5 . .
H20A C20 H20B 109.5 . .
C21 C20 H20C 109.5 . .
H20A C20 H20C 109.5 . .
H20B C20 H20C 109.5 . .
N6 C21 C22 122.0(7) . .
N6 C21 C20 122.8(9) . .
C22 C21 C20 115.2(9) . .
C23 C22 C21 125.6(8) . .
C23 C22 H22 117.2 . .
C21 C22 H22 117.2 . .
O10 C23 C22 122.6(8) . .
O10 C23 C24 115.6(7) . .
C22 C23 C24 121.8(8) . .
C23 C24 H24A 109.5 . .
C23 C24 H24B 109.5 . .
H24A C24 H24B 109.5 . .
C23 C24 H24C 109.5 . .
H24A C24 H24C 109.5 . .
H24B C24 H24C 109.5 . .
C26 C25 H25A 109.5 . .
C26 C25 H25B 109.5 . .
H25A C25 H25B 109.5 . .
C26 C25 H25C 109.5 . .
H25A C25 H25C 109.5 . .
H25B C25 H25C 109.5 . .
O11 C26 C27 123.4(9) . .
O11 C26 C25 115.8(7) . .
C27 C26 C25 120.8(8) . .
C26 C27 C28 124.9(9) . .
C26 C27 H27 117.5 . .
C28 C27 H27 117.5 . .
N7 C28 C27 122.6(8) . .
N7 C28 C29 121.9(10) . .
C27 C28 C29 115.5(10) . .
C28 C29 H29A 109.5 . .
C28 C29 H29B 109.5 . .
H29A C29 H29B 109.5 . .
C28 C29 H29C 109.5 . .
H29A C29 H29C 109.5 . .
H29B C29 H29C 109.5 . .
C31 C30 N7 111.7(8) . .
C31 C30 H30A 109.3 . .
N7 C30 H30A 109.3 . .
C31 C30 H30B 109.3 . .
N7 C30 H30B 109.3 . .
H30A C30 H30B 107.9 . .
C30 C31 N8 111.5(8) . .
C30 C31 H31A 109.3 . .
N8 C31 H31A 109.3 . .
C30 C31 H31B 109.3 . .
N8 C31 H31B 109.3 . .
H31A C31 H31B 108.0 . .
C33 C32 H32A 109.5 . .
C33 C32 H32B 109.5 . .
H32A C32 H32B 109.5 . .
C33 C32 H32C 109.5 . .
H32A C32 H32C 109.5 . .
H32B C32 H32C 109.5 . .
N8 C33 C34 121.7(8) . .
N8 C33 C32 122.0(8) . .
C34 C33 C32 116.2(9) . .
C35 C34 C33 125.4(8) . .
C35 C34 H34 117.3 . .
C33 C34 H34 117.3 . .
O12 C35 C34 124.3(8) . .
O12 C35 C36 113.4(7) . .
C34 C35 C36 122.2(8) . .
C35 C36 H36A 109.5 . .
C35 C36 H36B 109.5 . .
H36A C36 H36B 109.5 . .
C35 C36 H36C 109.5 . .
H36A C36 H36C 109.5 . .
H36B C36 H36C 109.5 . .
C38 C37 H37A 109.5 . .
C38 C37 H37B 109.5 . .
H37A C37 H37B 109.5 . .
C38 C37 H37C 109.5 . .
H37A C37 H37C 109.5 . .
H37B C37 H37C 109.5 . .
O16 C38 C39 124.2(9) . .
O16 C38 C37 115.3(8) . .
C39 C38 C37 120.4(9) . .
C38 C39 C40 123.8(9) . .
C38 C39 H39 118.1 . .
C40 C39 H39 118.1 . .
N10 C40 C39 124.0(9) . .
N10 C40 C41 120.3(11) . .
C39 C40 C41 115.6(11) . .
C40 C41 H41A 109.5 . .
C40 C41 H41B 109.5 . .
H41A C41 H41B 109.5 . .
C40 C41 H41C 109.5 . .
H41A C41 H41C 109.5 . .
H41B C41 H41C 109.5 . .
C43 C42 N10 112.3(10) . .
C43 C42 H42A 109.2 . .
N10 C42 H42A 109.2 . .
C43 C42 H42B 109.2 . .
N10 C42 H42B 109.2 . .
H42A C42 H42B 107.9 . .
C42 C43 N11 111.4(9) . .
C42 C43 H43A 109.4 . .
N11 C43 H43A 109.4 . .
C42 C43 H43B 109.4 . .
N11 C43 H43B 109.4 . .
H43A C43 H43B 108.0 . .
C45 C44 H44A 109.5 . .
C45 C44 H44B 109.5 . .
H44A C44 H44B 109.5 . .
C45 C44 H44C 109.5 . .
H44A C44 H44C 109.5 . .
H44B C44 H44C 109.5 . .
N11 C45 C46 122.5(9) . .
N11 C45 C44 122.1(10) . .
C46 C45 C44 115.4(11) . .
C47 C46 C45 124.2(10) . .
C47 C46 H46 117.9 . .
C45 C46 H46 117.9 . .
O17 C47 C46 124.5(10) . .
O17 C47 C48 115.2(8) . .
C46 C47 C48 120.2(10) . .
C47 C48 H48A 109.5 . .
C47 C48 H48B 109.5 . .
H48A C48 H48B 109.5 . .
C47 C48 H48C 109.5 . .
H48A C48 H48C 109.5 . .
H48B C48 H48C 109.5 . .

loop_
_geom_bond_atom_site_label_1
_geom_bond_atom_site_label_2
_geom_bond_distance
_geom_bond_site_symmetry_2
Ni1 N2 1.846(6) .
Ni1 N1 1.861(6) .
Ni1 O2 1.862(5) .
Ni1 O1 1.869(4) .
Ni1 Na1 3.349(3) .
Ni2 N5 1.846(7) .
Ni2 N6 1.847(6) .
Ni2 O10 1.855(5) .
Ni2 O9 1.860(5) .
Ni2 Na2 3.375(3) .
Ni3 N7 1.846(7) .
Ni3 N8 1.854(7) .
Ni3 O11 1.855(5) .
Ni3 O12 1.867(5) .
Ni3 Na3 3.362(3) .
Ni4 N10 1.854(8) .
Ni4 N11 1.854(8) .
Ni4 O16 1.856(6) .
Ni4 O17 1.867(6) .
Ni4 Na4 3.365(3) .
Na1 O1 2.326(5) .
Na1 O2 2.349(5) .
Na1 O4 2.430(6) .
Na1 O6 2.452(7) .
Na1 O7 2.471(7) .
Na1 O3 2.474(7) .
Na1 N3 2.822(9) .
Na1 N4 2.847(10) .
Na2 O10 2.336(6) .
Na2 O9 2.350(6) .
Na2 O5 2.417(7) 1_455
Na2 O4 2.447(7) 1_455
Na2 O6 2.468(7) .
Na2 O8 2.479(7) .
Na2 N3 2.810(9) 1_455
Na2 N4 2.833(10) .
Na3 O12 2.327(5) .
Na3 O11 2.338(5) .
Na3 O14 2.428(6) .
Na3 O13 2.451(7) .
Na3 O19 2.454(7) 1_455
Na3 O20 2.467(8) 1_455
Na3 N9 2.827(10) .
Na3 N12 2.840(10) 1_455
Na4 O16 2.322(6) .
Na4 O17 2.327(6) .
Na4 O14 2.431(6) .
Na4 O19 2.437(7) .
Na4 O18 2.465(8) .
Na4 O15 2.494(7) .
Na4 N12 2.834(10) .
Na4 N9 2.836(9) .
O1 C11 1.299(8) .
O2 C2 1.285(8) .
O3 N3 1.240(8) .
O4 N3 1.247(8) .
O4 Na2 2.447(7) 1_655
O5 N3 1.231(8) .
O5 Na2 2.417(7) 1_655
O6 N4 1.245(9) .
O7 N4 1.237(9) .
O8 N4 1.229(9) .
O9 C14 1.279(8) .
O10 C23 1.305(9) .
O11 C26 1.286(9) .
O12 C35 1.299(8) .
O13 N9 1.234(8) .
O14 N9 1.253(8) .
O15 N9 1.235(8) .
O16 C38 1.302(10) .
O17 C47 1.285(10) .
O18 N12 1.233(9) .
O19 N12 1.251(8) .
O19 Na3 2.454(7) 1_655
O20 N12 1.237(9) .
O20 Na3 2.467(8) 1_655
N1 C9 1.289(9) .
N1 C7 1.472(8) .
N2 C4 1.284(9) .
N2 C6 1.473(9) .
N3 Na2 2.810(9) 1_655
N5 C16 1.296(10) .
N5 C18 1.473(10) .
N6 C21 1.279(10) .
N6 C19 1.486(11) .
N7 C28 1.302(11) .
N7 C30 1.477(12) .
N8 C33 1.291(10) .
N8 C31 1.476(10) .
N10 C40 1.284(12) .
N10 C42 1.482(12) .
N11 C45 1.290(12) .
N11 C43 1.483(11) .
N12 Na3 2.840(10) 1_655
C1 C2 1.498(9) .
C1 H1A 0.9600 .
C1 H1B 0.9600 .
C1 H1C 0.9600 .
C2 C3 1.383(9) .
C3 C4 1.409(10) .
C3 H3 0.9300 .
C4 C5 1.524(9) .
C5 H5A 0.9600 .
C5 H5B 0.9600 .
C5 H5C 0.9600 .
C6 C7 1.483(10) .
C6 H6A 0.9700 .
C6 H6B 0.9700 .
C7 H7A 0.9700 .
C7 H7B 0.9700 .
C8 C9 1.507(10) .
C8 H8A 0.9600 .
C8 H8B 0.9600 .
C8 H8C 0.9600 .
C9 C10 1.426(10) .
C10 C11 1.362(10) .
C10 H10 0.9300 .
C11 C12 1.526(10) .
C12 H12A 0.9600 .
C12 H12B 0.9600 .
C12 H12C 0.9600 .
C13 C14 1.502(11) .
C13 H13A 0.9600 .
C13 H13B 0.9600 .
C13 H13C 0.9600 .
C14 C15 1.368(11) .
C15 C16 1.432(11) .
C15 H15 0.9300 .
C16 C17 1.508(11) .
C17 H17A 0.9600 .
C17 H17B 0.9600 .
C17 H17C 0.9600 .
C18 C19 1.419(12) .
C18 H18A 0.9700 .
C18 H18B 0.9700 .
C19 H19A 0.9700 .
C19 H19B 0.9700 .
C20 C21 1.529(11) .
C20 H20A 0.9600 .
C20 H20B 0.9600 .
C20 H20C 0.9600 .
C21 C22 1.425(12) .
C22 C23 1.370(11) .
C22 H22 0.9300 .
C23 C24 1.490(11) .
C24 H24A 0.9600 .
C24 H24B 0.9600 .
C24 H24C 0.9600 .
C25 C26 1.481(11) .
C25 H25A 0.9600 .
C25 H25B 0.9600 .
C25 H25C 0.9600 .
C26 C27 1.385(11) .
C27 C28 1.401(13) .
C27 H27 0.9300 .
C28 C29 1.521(11) .
C29 H29A 0.9600 .
C29 H29B 0.9600 .
C29 H29C 0.9600 .
C30 C31 1.433(13) .
C30 H30A 0.9700 .
C30 H30B 0.9700 .
C31 H31A 0.9700 .
C31 H31B 0.9700 .
C32 C33 1.532(11) .
C32 H32A 0.9600 .
C32 H32B 0.9600 .
C32 H32C 0.9600 .
C33 C34 1.409(11) .
C34 C35 1.356(10) .
C34 H34 0.9300 .
C35 C36 1.501(10) .
C36 H36A 0.9600 .
C36 H36B 0.9600 .
C36 H36C 0.9600 .
C37 C38 1.507(12) .
C37 H37A 0.9600 .
C37 H37B 0.9600 .
C37 H37C 0.9600 .
C38 C39 1.383(11) .
C39 C40 1.405(14) .
C39 H39 0.9300 .
C40 C41 1.537(12) .
C41 H41A 0.9600 .
C41 H41B 0.9600 .
C41 H41C 0.9600 .
C42 C43 1.432(14) .
C42 H42A 0.9700 .
C42 H42B 0.9700 .
C43 H43A 0.9700 .
C43 H43B 0.9700 .
C44 C45 1.510(12) .
C44 H44A 0.9600 .
C44 H44B 0.9600 .
C44 H44C 0.9600 .
C45 C46 1.434(14) .
C46 C47 1.367(12) .
C46 H46 0.9300 .
C47 C48 1.488(12) .
C48 H48A 0.9600 .
C48 H48B 0.9600 .
C48 H48C 0.9600 .

loop_
_geom_torsion_atom_site_label_1
_geom_torsion_atom_site_label_2
_geom_torsion_atom_site_label_3
_geom_torsion_atom_site_label_4
_geom_torsion
_geom_torsion_site_symmetry_1
_geom_torsion_site_symmetry_4
N2 Ni1 Na1 O1 179.2(4) . .
N1 Ni1 Na1 O1 -21.3(4) . .
O2 Ni1 Na1 O1 160.6(4) . .
N2 Ni1 Na1 O2 18.6(4) . .
N1 Ni1 Na1 O2 178.1(4) . .
O1 Ni1 Na1 O2 -160.6(4) . .
N2 Ni1 Na1 O4 69.2(3) . .
N1 Ni1 Na1 O4 -131.2(3) . .
O2 Ni1 Na1 O4 50.7(3) . .
O1 Ni1 Na1 O4 -109.9(3) . .
N2 Ni1 Na1 O6 -104.5(3) . .
N1 Ni1 Na1 O6 55.1(4) . .
O2 Ni1 Na1 O6 -123.0(3) . .
O1 Ni1 Na1 O6 76.4(3) . .
N2 Ni1 Na1 O7 -53.5(3) . .
N1 Ni1 Na1 O7 106.0(3) . .
O2 Ni1 Na1 O7 -72.0(3) . .
O1 Ni1 Na1 O7 127.3(3) . .
N2 Ni1 Na1 O3 131.7(4) . .
N1 Ni1 Na1 O3 -68.8(4) . .
O2 Ni1 Na1 O3 113.1(4) . .
O1 Ni1 Na1 O3 -47.5(3) . .
N2 Ni1 Na1 N3 99.5(4) . .
N1 Ni1 Na1 N3 -101.0(4) . .
O2 Ni1 Na1 N3 81.0(3) . .
O1 Ni1 Na1 N3 -79.6(3) . .
N2 Ni1 Na1 N4 -78.4(3) . .
N1 Ni1 Na1 N4 81.1(3) . .
O2 Ni1 Na1 N4 -97.0(3) . .
O1 Ni1 Na1 N4 102.4(3) . .
N5 Ni2 Na2 O10 -178.8(4) . .
N6 Ni2 Na2 O10 3.9(4) . .
O9 Ni2 Na2 O10 -177.3(4) . .
N5 Ni2 Na2 O9 -1.5(4) . .
N6 Ni2 Na2 O9 -178.7(4) . .
O10 Ni2 Na2 O9 177.3(4) . .
N5 Ni2 Na2 O5 113.4(4) . 1_455
N6 Ni2 Na2 O5 -63.9(4) . 1_455
O10 Ni2 Na2 O5 -67.8(3) . 1_455
O9 Ni2 Na2 O5 114.8(3) . 1_455
N5 Ni2 Na2 O4 61.3(4) . 1_455
N6 Ni2 Na2 O4 -115.9(4) . 1_455
O10 Ni2 Na2 O4 -119.8(3) . 1_455
O9 Ni2 Na2 O4 62.8(3) . 1_455
N5 Ni2 Na2 O6 -116.4(4) . .
N6 Ni2 Na2 O6 66.3(4) . .
O10 Ni2 Na2 O6 62.4(3) . .
O9 Ni2 Na2 O6 -115.0(3) . .
N5 Ni2 Na2 O8 -58.9(4) . .
N6 Ni2 Na2 O8 123.8(4) . .
O10 Ni2 Na2 O8 119.9(4) . .
O9 Ni2 Na2 O8 -57.4(3) . .
N5 Ni2 Na2 N3 88.5(4) . 1_455
N6 Ni2 Na2 N3 -88.7(4) . 1_455
O10 Ni2 Na2 N3 -92.7(3) . 1_455
O9 Ni2 Na2 N3 90.0(3) . 1_455
N5 Ni2 Na2 N4 -87.3(4) . .
N6 Ni2 Na2 N4 95.5(4) . .
O10 Ni2 Na2 N4 91.5(4) . .
O9 Ni2 Na2 N4 -85.8(3) . .
N7 Ni3 Na3 O12 177.9(4) . .
N8 Ni3 Na3 O12 8.5(4) . .
O11 Ni3 Na3 O12 -172.4(4) . .
N7 Ni3 Na3 O11 -9.8(4) . .
N8 Ni3 Na3 O11 -179.1(4) . .
O12 Ni3 Na3 O11 172.4(4) . .
N7 Ni3 Na3 O14 106.8(3) . .
N8 Ni3 Na3 O14 -62.6(4) . .
O11 Ni3 Na3 O14 116.5(3) . .
O12 Ni3 Na3 O14 -71.1(3) . .
N7 Ni3 Na3 O13 52.2(4) . .
N8 Ni3 Na3 O13 -117.2(4) . .
O11 Ni3 Na3 O13 62.0(3) . .
O12 Ni3 Na3 O13 -125.7(3) . .
N7 Ni3 Na3 O19 -67.2(4) . 1_455
N8 Ni3 Na3 O19 123.4(4) . 1_455
O11 Ni3 Na3 O19 -57.5(3) . 1_455
O12 Ni3 Na3 O19 114.9(3) . 1_455
N7 Ni3 Na3 O20 -123.1(4) . 1_455
N8 Ni3 Na3 O20 67.5(4) . 1_455
O11 Ni3 Na3 O20 -113.4(3) . 1_455
O12 Ni3 Na3 O20 59.0(3) . 1_455
N7 Ni3 Na3 N9 79.3(4) . .
N8 Ni3 Na3 N9 -90.0(4) . .
O11 Ni3 Na3 N9 89.1(3) . .
O12 Ni3 Na3 N9 -98.6(3) . .
N7 Ni3 Na3 N12 -97.0(4) . 1_455
N8 Ni3 Na3 N12 93.7(4) . 1_455
O11 Ni3 Na3 N12 -87.2(3) . 1_455
O12 Ni3 Na3 N12 85.1(3) . 1_455
N10 Ni4 Na4 O16 2.5(4) . .
N11 Ni4 Na4 O16 -179.6(4) . .
O17 Ni4 Na4 O16 -178.5(4) . .
N10 Ni4 Na4 O17 -179.0(4) . .
N11 Ni4 Na4 O17 -1.1(4) . .
O16 Ni4 Na4 O17 178.5(4) . .
N10 Ni4 Na4 O14 -61.4(4) . .
N11 Ni4 Na4 O14 116.5(4) . .
O16 Ni4 Na4 O14 -63.9(3) . .
O17 Ni4 Na4 O14 117.7(4) . .
N10 Ni4 Na4 O19 118.2(4) . .
N11 Ni4 Na4 O19 -63.9(4) . .
O16 Ni4 Na4 O19 115.7(3) . .
O17 Ni4 Na4 O19 -62.8(3) . .
N10 Ni4 Na4 O18 59.7(4) . .
N11 Ni4 Na4 O18 -122.4(4) . .
O16 Ni4 Na4 O18 57.2(3) . .
O17 Ni4 Na4 O18 -121.3(4) . .
N10 Ni4 Na4 O15 -114.2(4) . .
N11 Ni4 Na4 O15 63.7(4) . .
O16 Ni4 Na4 O15 -116.7(3) . .
O17 Ni4 Na4 O15 64.9(3) . .
N10 Ni4 Na4 N12 88.6(4) . .
N11 Ni4 Na4 N12 -93.5(4) . .
O16 Ni4 Na4 N12 86.1(4) . .
O17 Ni4 Na4 N12 -92.4(4) . .
N10 Ni4 Na4 N9 -88.4(4) . .
N11 Ni4 Na4 N9 89.5(4) . .
O16 Ni4 Na4 N9 -90.9(3) . .
O17 Ni4 Na4 N9 90.6(4) . .
N2 Ni1 O1 C11 167(7) . .
N1 Ni1 O1 C11 -10.9(6) . .
O2 Ni1 O1 C11 171.1(6) . .
Na1 Ni1 O1 C11 -175.8(7) . .
N2 Ni1 O1 Na1 -17(7) . .
N1 Ni1 O1 Na1 164.9(3) . .
O2 Ni1 O1 Na1 -13.1(2) . .
O2 Na1 O1 C11 -173.1(7) . .
O4 Na1 O1 C11 -93.6(7) . .
O6 Na1 O1 C11 60.5(7) . .
O7 Na1 O1 C11 114.1(6) . .
O3 Na1 O1 C11 -41.6(7) . .
N3 Na1 O1 C11 -66.5(7) . .
N4 Na1 O1 C11 86.8(7) . .
Ni1 Na1 O1 C11 175.5(8) . .
O2 Na1 O1 Ni1 11.4(2) . .
O4 Na1 O1 Ni1 90.9(3) . .
O6 Na1 O1 Ni1 -115.0(3) . .
O7 Na1 O1 Ni1 -61.4(3) . .
O3 Na1 O1 Ni1 142.9(3) . .
N3 Na1 O1 Ni1 118.0(3) . .
N4 Na1 O1 Ni1 -88.7(3) . .
N2 Ni1 O2 C2 -2.3(6) . .
N1 Ni1 O2 C2 140(4) . .
O1 Ni1 O2 C2 177.9(6) . .
Na1 Ni1 O2 C2 164.9(7) . .
N2 Ni1 O2 Na1 -167.2(3) . .
N1 Ni1 O2 Na1 -25(4) . .
O1 Ni1 O2 Na1 12.9(2) . .
O1 Na1 O2 C2 -176.4(6) . .
O4 Na1 O2 C2 57.8(6) . .
O6 Na1 O2 C2 -88.7(6) . .
O7 Na1 O2 C2 -55.4(6) . .
O3 Na1 O2 C2 100.4(6) . .
N3 Na1 O2 C2 78.0(6) . .
N4 Na1 O2 C2 -71.7(6) . .
Ni1 Na1 O2 C2 -165.0(7) . .
O1 Na1 O2 Ni1 -11.5(2) . .
O4 Na1 O2 Ni1 -137.2(3) . .
O6 Na1 O2 Ni1 76.2(4) . .
O7 Na1 O2 Ni1 109.5(3) . .
O3 Na1 O2 Ni1 -94.7(4) . .
N3 Na1 O2 Ni1 -117.0(3) . .
N4 Na1 O2 Ni1 93.3(3) . .
O1 Na1 O3 N3 -118.3(5) . .
O2 Na1 O3 N3 -52.2(6) . .
O4 Na1 O3 N3 6.4(4) . .
O6 Na1 O3 N3 135.0(5) . .
O7 Na1 O3 N3 92.8(6) . .
N4 Na1 O3 N3 119.1(5) . .
Ni1 Na1 O3 N3 -94.4(5) . .
O1 Na1 O4 N3 71.5(5) . .
O2 Na1 O4 N3 134.4(5) . .
O6 Na1 O4 N3 -77.4(5) . .
O7 Na1 O4 N3 -135.5(5) . .
O3 Na1 O4 N3 -6.4(4) . .
N4 Na1 O4 N3 -108.9(5) . .
Ni1 Na1 O4 N3 109.6(4) . .
O1 Na1 O4 Na2 -101(2) . 1_655
O2 Na1 O4 Na2 -38(2) . 1_655
O6 Na1 O4 Na2 110(2) . 1_655
O7 Na1 O4 Na2 52(2) . 1_655
O3 Na1 O4 Na2 -179(100) . 1_655
N3 Na1 O4 Na2 -173(3) . 1_655
N4 Na1 O4 Na2 78(2) . 1_655
Ni1 Na1 O4 Na2 -63(2) . 1_655
O1 Na1 O6 N4 107.9(5) . .
O2 Na1 O6 N4 40.0(6) . .
O4 Na1 O6 N4 -98.0(5) . .
O7 Na1 O6 N4 -4.7(4) . .
O3 Na1 O6 N4 -146.8(5) . .
N3 Na1 O6 N4 -126.6(5) . .
Ni1 Na1 O6 N4 75.2(5) . .
O1 Na1 O6 Na2 -104.0(18) . .
O2 Na1 O6 Na2 -172.0(17) . .
O4 Na1 O6 Na2 50(2) . .
O7 Na1 O6 Na2 143.4(19) . .
O3 Na1 O6 Na2 1.3(19) . .
N3 Na1 O6 Na2 21(2) . .
N4 Na1 O6 Na2 148(2) . .
Ni1 Na1 O6 Na2 -136.7(18) . .
O10 Na2 O6 N4 120.4(5) . .
O9 Na2 O6 N4 55.4(6) . .
O5 Na2 O6 N4 -146.4(5) 1_455 .
O4 Na2 O6 N4 -85.6(5) 1_455 .
O8 Na2 O6 N4 -7.9(4) . .
N3 Na2 O6 N4 -117.0(5) 1_455 .
Ni2 Na2 O6 N4 92.1(5) . .
O10 Na2 O6 Na1 -27.7(19) . .
O9 Na2 O6 Na1 -92.8(19) . .
O5 Na2 O6 Na1 65.5(19) 1_455 .
O4 Na2 O6 Na1 126.2(18) 1_455 .
O8 Na2 O6 Na1 -156(2) . .
N3 Na2 O6 Na1 94.8(18) 1_455 .
N4 Na2 O6 Na1 -148(2) . .
Ni2 Na2 O6 Na1 -56.0(19) . .
O1 Na1 O7 N4 -82.7(5) . .
O2 Na1 O7 N4 -142.0(5) . .
O4 Na1 O7 N4 121.8(5) . .
O6 Na1 O7 N4 4.7(4) . .
O3 Na1 O7 N4 63.0(6) . .
N3 Na1 O7 N4 98.0(6) . .
Ni1 Na1 O7 N4 -111.2(5) . .
O10 Na2 O8 N4 -64.9(6) . .
O9 Na2 O8 N4 -126.0(5) . .
O5 Na2 O8 N4 93.7(7) 1_455 .
O4 Na2 O8 N4 130.2(5) 1_455 .
O6 Na2 O8 N4 8.0(4) . .
N3 Na2 O8 N4 118.7(5) 1_455 .
Ni2 Na2 O8 N4 -99.3(5) . .
N5 Ni2 O9 C14 0.6(7) . .
N6 Ni2 O9 C14 -155(7) . .
O10 Ni2 O9 C14 179.8(7) . .
Na2 Ni2 O9 C14 -178.4(8) . .
N5 Ni2 O9 Na2 179.0(3) . .
N6 Ni2 O9 Na2 23(7) . .
O10 Ni2 O9 Na2 -1.8(2) . .
O10 Na2 O9 C14 180.0(7) . .
O5 Na2 O9 C14 104.3(6) 1_455 .
O4 Na2 O9 C14 50.4(6) 1_455 .
O6 Na2 O9 C14 -96.4(7) . .
O8 Na2 O9 C14 -52.0(6) . .
N3 Na2 O9 C14 77.2(6) 1_455 .
N4 Na2 O9 C14 -73.8(7) . .
Ni2 Na2 O9 C14 178.4(8) . .
O10 Na2 O9 Ni2 1.6(2) . .
O5 Na2 O9 Ni2 -74.2(3) 1_455 .
O4 Na2 O9 Ni2 -128.0(2) 1_455 .
O6 Na2 O9 Ni2 85.2(3) . .
O8 Na2 O9 Ni2 129.6(3) . .
N3 Na2 O9 Ni2 -101.2(3) 1_455 .
N4 Na2 O9 Ni2 107.7(3) . .
N5 Ni2 O10 C23 -160(7) . .
N6 Ni2 O10 C23 0.3(7) . .
O9 Ni2 O10 C23 179.4(7) . .
Na2 Ni2 O10 C23 177.6(8) . .
N5 Ni2 O10 Na2 22(7) . .
N6 Ni2 O10 Na2 -177.3(3) . .
O9 Ni2 O10 Na2 1.8(2) . .
O9 Na2 O10 C23 -179.2(7) . .
O5 Na2 O10 C23 -63.3(6) 1_455 .
O4 Na2 O10 C23 -95.4(7) 1_455 .
O6 Na2 O10 C23 55.1(6) . .
O8 Na2 O10 C23 104.4(6) . .
N3 Na2 O10 C23 -78.7(6) 1_455 .
N4 Na2 O10 C23 79.3(6) . .
Ni2 Na2 O10 C23 -177.6(8) . .
O9 Na2 O10 Ni2 -1.6(2) . .
O5 Na2 O10 Ni2 114.4(3) 1_455 .
O4 Na2 O10 Ni2 82.3(4) 1_455 .
O6 Na2 O10 Ni2 -127.3(3) . .
O8 Na2 O10 Ni2 -77.9(4) . .
N3 Na2 O10 Ni2 99.0(3) 1_455 .
N4 Na2 O10 Ni2 -103.1(3) . .
N7 Ni3 O11 C26 -3.0(7) . .
N8 Ni3 O11 C26 -163(5) . .
O12 Ni3 O11 C26 178.7(6) . .
Na3 Ni3 O11 C26 -176.2(7) . .
N7 Ni3 O11 Na3 173.2(3) . .
N8 Ni3 O11 Na3 13(6) . .
O12 Ni3 O11 Na3 -5.1(2) . .
O12 Na3 O11 C26 -179.2(7) . .
O14 Na3 O11 C26 99.8(6) . .
O13 Na3 O11 C26 53.0(6) . .
O19 Na3 O11 C26 -48.3(6) 1_455 .
O20 Na3 O11 C26 -103.1(6) 1_455 .
N9 Na3 O11 C26 76.1(6) . .
N12 Na3 O11 C26 -75.1(6) 1_455 .
Ni3 Na3 O11 C26 176.2(7) . .
O12 Na3 O11 Ni3 4.5(2) . .
O14 Na3 O11 Ni3 -76.5(3) . .
O13 Na3 O11 Ni3 -123.3(3) . .
O19 Na3 O11 Ni3 135.4(2) 1_455 .
O20 Na3 O11 Ni3 80.6(3) 1_455 .
N9 Na3 O11 Ni3 -100.1(3) . .
N12 Na3 O11 Ni3 108.6(3) 1_455 .
N7 Ni3 O12 C35 135(6) . .
N8 Ni3 O12 C35 -3.3(6) . .
O11 Ni3 O12 C35 175.9(6) . .
Na3 Ni3 O12 C35 170.7(7) . .
N7 Ni3 O12 Na3 -36(7) . .
N8 Ni3 O12 Na3 -174.0(3) . .
O11 Ni3 O12 Na3 5.1(2) . .
O11 Na3 O12 C35 -175.1(6) . .
O14 Na3 O12 C35 -55.7(6) . .
O13 Na3 O12 C35 -101.6(6) . .
O19 Na3 O12 C35 96.5(6) 1_455 .
O20 Na3 O12 C35 63.5(6) 1_455 .
N9 Na3 O12 C35 -78.3(6) . .
N12 Na3 O12 C35 79.1(6) 1_455 .
Ni3 Na3 O12 C35 -170.6(7) . .
O11 Na3 O12 Ni3 -4.5(2) . .
O14 Na3 O12 Ni3 114.9(3) . .
O13 Na3 O12 Ni3 69.0(3) . .
O19 Na3 O12 Ni3 -92.9(3) 1_455 .
O20 Na3 O12 Ni3 -125.9(3) 1_455 .
N9 Na3 O12 Ni3 92.3(3) . .
N12 Na3 O12 Ni3 -110.3(3) 1_455 .
O12 Na3 O13 N9 59.3(6) . .
O11 Na3 O13 N9 118.9(5) . .
O14 Na3 O13 N9 -6.4(4) . .
O19 Na3 O13 N9 -133.9(5) 1_455 .
O20 Na3 O13 N9 -96.2(6) 1_455 .
N12 Na3 O13 N9 -121.5(5) 1_455 .
Ni3 Na3 O13 N9 91.0(5) . .
O12 Na3 O14 N9 -124.9(5) . .
O11 Na3 O14 N9 -61.8(5) . .
O13 Na3 O14 N9 6.3(4) . .
O19 Na3 O14 N9 79.6(5) 1_455 .
O20 Na3 O14 N9 141.2(5) 1_455 .
N12 Na3 O14 N9 112.2(5) 1_455 .
Ni3 Na3 O14 N9 -94.5(4) . .
O12 Na3 O14 Na4 60.3(18) . .
O11 Na3 O14 Na4 123.3(17) . .
O13 Na3 O14 Na4 -168.6(18) . .
O19 Na3 O14 Na4 -95.2(17) 1_455 .
O20 Na3 O14 Na4 -33.6(18) 1_455 .
N9 Na3 O14 Na4 -175(2) . .
N12 Na3 O14 Na4 -62.6(18) 1_455 .
Ni3 Na3 O14 Na4 90.7(17) . .
O16 Na4 O14 N9 -105.2(5) . .
O17 Na4 O14 N9 -39.1(6) . .
O19 Na4 O14 N9 104.3(5) . .
O18 Na4 O14 N9 155.4(5) . .
O15 Na4 O14 N9 6.9(4) . .
N12 Na4 O14 N9 133.1(5) . .
Ni4 Na4 O14 N9 -76.2(5) . .
O16 Na4 O14 Na3 69.7(18) . .
O17 Na4 O14 Na3 135.8(16) . .
O19 Na4 O14 Na3 -80.9(18) . .
O18 Na4 O14 Na3 -29.7(18) . .
O15 Na4 O14 Na3 -178.2(19) . .
N12 Na4 O14 Na3 -52.1(18) . .
N9 Na4 O14 Na3 175(2) . .
Ni4 Na4 O14 Na3 98.6(17) . .
O16 Na4 O15 N9 78.6(5) . .
O17 Na4 O15 N9 138.7(5) . .
O14 Na4 O15 N9 -7.0(4) . .
O19 Na4 O15 N9 -121.2(5) . .
O18 Na4 O15 N9 -61.4(7) . .
N12 Na4 O15 N9 -98.0(6) . .
Ni4 Na4 O15 N9 109.8(5) . .
N10 Ni4 O16 C38 0.4(7) . .
N11 Ni4 O16 C38 -175(6) . .
O17 Ni4 O16 C38 179.7(7) . .
Na4 Ni4 O16 C38 178.7(8) . .
N10 Ni4 O16 Na4 -178.3(3) . .
N11 Ni4 O16 Na4 6(6) . .
O17 Ni4 O16 Na4 1.0(3) . .
O17 Na4 O16 C38 -179.6(7) . .
O14 Na4 O16 C38 -52.2(7) . .
O19 Na4 O16 C38 97.2(7) . .
O18 Na4 O16 C38 50.8(7) . .
O15 Na4 O16 C38 -105.2(6) . .
N12 Na4 O16 C38 72.2(7) . .
N9 Na4 O16 C38 -78.6(7) . .
Ni4 Na4 O16 C38 -178.7(8) . .
O17 Na4 O16 Ni4 -0.9(2) . .
O14 Na4 O16 Ni4 126.4(3) . .
O19 Na4 O16 Ni4 -84.1(3) . .
O18 Na4 O16 Ni4 -130.6(3) . .
O15 Na4 O16 Ni4 73.5(3) . .
N12 Na4 O16 Ni4 -109.1(3) . .
N9 Na4 O16 Ni4 100.0(3) . .
N10 Ni4 O17 C47 -160(7) . .
N11 Ni4 O17 C47 3.5(8) . .
O16 Ni4 O17 C47 -176.7(8) . .
Na4 Ni4 O17 C47 -175.7(9) . .
N10 Ni4 O17 Na4 16(7) . .
N11 Ni4 O17 Na4 179.2(3) . .
O16 Ni4 O17 Na4 -1.0(3) . .
O16 Na4 O17 C47 176.6(8) . .
O14 Na4 O17 C47 92.2(8) . .
O19 Na4 O17 C47 -57.5(7) . .
O18 Na4 O17 C47 -106.1(7) . .
O15 Na4 O17 C47 57.9(7) . .
N12 Na4 O17 C47 -80.0(7) . .
N9 Na4 O17 C47 75.3(7) . .
Ni4 Na4 O17 C47 175.7(9) . .
O16 Na4 O17 Ni4 0.9(2) . .
O14 Na4 O17 Ni4 -83.5(4) . .
O19 Na4 O17 Ni4 126.8(3) . .
O18 Na4 O17 Ni4 78.3(4) . .
O15 Na4 O17 Ni4 -117.8(3) . .
N12 Na4 O17 Ni4 104.3(3) . .
N9 Na4 O17 Ni4 -100.3(3) . .
O16 Na4 O18 N12 128.6(5) . .
O17 Na4 O18 N12 66.5(6) . .
O14 Na4 O18 N12 -128.0(5) . .
O19 Na4 O18 N12 -3.5(4) . .
O15 Na4 O18 N12 -87.5(7) . .
N9 Na4 O18 N12 -115.1(5) . .
Ni4 Na4 O18 N12 102.0(5) . .
O16 Na4 O19 N12 -63.0(5) . .
O17 Na4 O19 N12 -128.1(5) . .
O14 Na4 O19 N12 80.2(5) . .
O18 Na4 O19 N12 3.5(4) . .
O15 Na4 O19 N12 139.5(5) . .
N9 Na4 O19 N12 112.0(5) . .
Ni4 Na4 O19 N12 -99.4(4) . .
O16 Na4 O19 Na3 111.4(17) . 1_655
O17 Na4 O19 Na3 46.3(17) . 1_655
O14 Na4 O19 Na3 -105.4(17) . 1_655
O18 Na4 O19 Na3 177.9(18) . 1_655
O15 Na4 O19 Na3 -46.0(18) . 1_655
N12 Na4 O19 Na3 174(2) . 1_655
N9 Na4 O19 Na3 -73.5(18) . 1_655
Ni4 Na4 O19 Na3 75.1(17) . 1_655
N2 Ni1 N1 C9 -174.6(7) . .
O2 Ni1 N1 C9 43(4) . .
O1 Ni1 N1 C9 5.4(7) . .
Na1 Ni1 N1 C9 19.5(8) . .
N2 Ni1 N1 C7 11.0(5) . .
O2 Ni1 N1 C7 -132(4) . .
O1 Ni1 N1 C7 -169.1(5) . .
Na1 Ni1 N1 C7 -155.0(4) . .
N1 Ni1 N2 C4 -177.2(7) . .
O2 Ni1 N2 C4 0.8(7) . .
O1 Ni1 N2 C4 5(7) . .
Na1 Ni1 N2 C4 -11.7(8) . .
N1 Ni1 N2 C6 7.5(5) . .
O2 Ni1 N2 C6 -174.5(5) . .
O1 Ni1 N2 C6 -171(7) . .
Na1 Ni1 N2 C6 172.9(4) . .
Na2 O5 N3 O3 169.3(7) 1_655 .
Na2 O5 N3 O4 -8.0(8) 1_655 .
Na2 O5 N3 Na1 -81(5) 1_655 .
Na1 O3 N3 O5 171.5(7) . .
Na1 O3 N3 O4 -11.3(8) . .
Na1 O3 N3 Na2 -96(4) . 1_655
Na1 O4 N3 O5 -171.1(7) . .
Na2 O4 N3 O5 7.8(8) 1_655 .
Na1 O4 N3 O3 11.5(8) . .
Na2 O4 N3 O3 -169.5(7) 1_655 .
Na1 O4 N3 Na2 -179.0(4) . 1_655
Na2 O4 N3 Na1 179.0(4) 1_655 .
O1 Na1 N3 O5 -45(5) . .
O2 Na1 N3 O5 26(5) . .
O4 Na1 N3 O5 77(5) . .
O6 Na1 N3 O5 -166(5) . .
O7 Na1 N3 O5 134(5) . .
O3 Na1 N3 O5 -114(5) . .
N4 Na1 N3 O5 168(5) . .
Ni1 Na1 N3 O5 -10(5) . .
O1 Na1 N3 O3 69.5(5) . .
O2 Na1 N3 O3 140.4(5) . .
O4 Na1 N3 O3 -168.5(8) . .
O6 Na1 N3 O3 -51.1(6) . .
O7 Na1 N3 O3 -111.2(6) . .
N4 Na1 N3 O3 -77.8(6) . .
Ni1 Na1 N3 O3 104.8(5) . .
O1 Na1 N3 O4 -122.0(5) . .
O2 Na1 N3 O4 -51.1(5) . .
O6 Na1 N3 O4 117.4(5) . .
O7 Na1 N3 O4 57.3(6) . .
O3 Na1 N3 O4 168.5(8) . .
N4 Na1 N3 O4 90.7(6) . .
Ni1 Na1 N3 O4 -86.7(5) . .
O1 Na1 N3 Na2 -121.0(3) . 1_655
O2 Na1 N3 Na2 -50.1(3) . 1_655
O4 Na1 N3 Na2 1.0(4) . 1_655
O6 Na1 N3 Na2 118.4(3) . 1_655
O7 Na1 N3 Na2 58.3(4) . 1_655
O3 Na1 N3 Na2 169.5(7) . 1_655
N4 Na1 N3 Na2 91.7(4) . 1_655
Ni1 Na1 N3 Na2 -85.7(3) . 1_655
Na2 O8 N4 O7 166.4(7) . .
Na2 O8 N4 O6 -14.3(8) . .
Na2 O8 N4 Na1 -93(5) . .
Na1 O7 N4 O8 171.1(7) . .
Na1 O7 N4 O6 -8.2(8) . .
Na1 O7 N4 Na2 -89(4) . .
Na1 O6 N4 O8 -171.1(7) . .
Na2 O6 N4 O8 14.3(8) . .
Na1 O6 N4 O7 8.3(8) . .
Na2 O6 N4 O7 -166.3(6) . .
Na1 O6 N4 Na2 174.6(4) . .
Na2 O6 N4 Na1 -174.6(4) . .
O10 Na2 N4 O8 127.7(5) . .
O9 Na2 N4 O8 58.8(5) . .
O5 Na2 N4 O8 -118.5(6) 1_455 .
O4 Na2 N4 O8 -56.9(6) 1_455 .
O6 Na2 N4 O8 -165.7(8) . .
N3 Na2 N4 O8 -81.7(6) 1_455 .
Ni2 Na2 N4 O8 92.9(5) . .
O10 Na2 N4 O7 21(4) . .
O9 Na2 N4 O7 -48(4) . .
O5 Na2 N4 O7 135(3) 1_455 .
O4 Na2 N4 O7 -163(3) 1_455 .
O6 Na2 N4 O7 88(4) . .
O8 Na2 N4 O7 -106(4) . .
N3 Na2 N4 O7 172(3) 1_455 .
Ni2 Na2 N4 O7 -14(4) . .
O10 Na2 N4 O6 -66.6(5) . .
O9 Na2 N4 O6 -135.4(5) . .
O5 Na2 N4 O6 47.2(7) 1_455 .
O4 Na2 N4 O6 108.9(5) 1_455 .
O8 Na2 N4 O6 165.7(8) . .
N3 Na2 N4 O6 84.1(6) 1_455 .
Ni2 Na2 N4 O6 -101.3(5) . .
O10 Na2 N4 Na1 -61.3(3) . .
O9 Na2 N4 Na1 -130.1(3) . .
O5 Na2 N4 Na1 52.5(5) 1_455 .
O4 Na2 N4 Na1 114.2(3) 1_455 .
O6 Na2 N4 Na1 5.3(4) . .
O8 Na2 N4 Na1 171.0(7) . .
N3 Na2 N4 Na1 89.4(4) 1_455 .
Ni2 Na2 N4 Na1 -96.0(3) . .
O1 Na1 N4 O8 3(5) . .
O2 Na1 N4 O8 -65(5) . .
O4 Na1 N4 O8 -176(5) . .
O6 Na1 N4 O8 83(5) . .
O7 Na1 N4 O8 -105(5) . .
O3 Na1 N4 O8 122(5) . .
N3 Na1 N4 O8 151(5) . .
Ni1 Na1 N4 O8 -31(5) . .
O1 Na1 N4 O7 108.3(5) . .
O2 Na1 N4 O7 40.2(5) . .
O4 Na1 N4 O7 -71.3(6) . .
O6 Na1 N4 O7 -171.6(8) . .
O3 Na1 N4 O7 -133.1(5) . .
N3 Na1 N4 O7 -103.6(6) . .
Ni1 Na1 N4 O7 74.2(5) . .
O1 Na1 N4 O6 -80.1(5) . .
O2 Na1 N4 O6 -148.3(5) . .
O4 Na1 N4 O6 100.3(5) . .
O7 Na1 N4 O6 171.6(8) . .
O3 Na1 N4 O6 38.5(5) . .
N3 Na1 N4 O6 68.0(6) . .
Ni1 Na1 N4 O6 -114.2(5) . .
O1 Na1 N4 Na2 -85.5(3) . .
O2 Na1 N4 Na2 -153.7(2) . .
O4 Na1 N4 Na2 94.9(4) . .
O6 Na1 N4 Na2 -5.4(4) . .
O7 Na1 N4 Na2 166.2(7) . .
O3 Na1 N4 Na2 33.1(4) . .
N3 Na1 N4 Na2 62.6(4) . .
Ni1 Na1 N4 Na2 -119.6(2) . .
N6 Ni2 N5 C16 177.5(8) . .
O10 Ni2 N5 C16 -22(8) . .
O9 Ni2 N5 C16 -1.5(8) . .
Na2 Ni2 N5 C16 -0.6(9) . .
N6 Ni2 N5 C18 -2.1(6) . .
O10 Ni2 N5 C18 159(7) . .
O9 Ni2 N5 C18 178.8(6) . .
Na2 Ni2 N5 C18 179.8(5) . .
N5 Ni2 N6 C21 -178.4(8) . .
O10 Ni2 N6 C21 2.3(8) . .
O9 Ni2 N6 C21 -23(7) . .
Na2 Ni2 N6 C21 -0.3(9) . .
N5 Ni2 N6 C19 -1.4(7) . .
O10 Ni2 N6 C19 179.4(6) . .
O9 Ni2 N6 C19 155(7) . .
Na2 Ni2 N6 C19 176.8(5) . .
N8 Ni3 N7 C28 -179.0(8) . .
O11 Ni3 N7 C28 2.0(8) . .
O12 Ni3 N7 C28 42(7) . .
Na3 Ni3 N7 C28 8.5(9) . .
N8 Ni3 N7 C30 6.6(6) . .
O11 Ni3 N7 C30 -172.5(6) . .
O12 Ni3 N7 C30 -132(6) . .
Na3 Ni3 N7 C30 -165.9(5) . .
N7 Ni3 N8 C33 -177.7(8) . .
O11 Ni3 N8 C33 -17(6) . .
O12 Ni3 N8 C33 0.6(8) . .
Na3 Ni3 N8 C33 -5.1(10) . .
N7 Ni3 N8 C31 5.1(6) . .
O11 Ni3 N8 C31 165(5) . .
O12 Ni3 N8 C31 -176.6(6) . .
Na3 Ni3 N8 C31 177.7(5) . .
Na3 O13 N9 O15 -168.4(7) . .
Na3 O13 N9 O14 11.0(7) . .
Na3 O13 N9 Na4 79(4) . .
Na4 O15 N9 O13 -168.4(7) . .
Na4 O15 N9 O14 12.3(7) . .
Na4 O15 N9 Na3 87(4) . .
Na3 O14 N9 O13 -11.1(7) . .
Na4 O14 N9 O13 168.0(6) . .
Na3 O14 N9 O15 168.3(6) . .
Na4 O14 N9 O15 -12.6(7) . .
Na4 O14 N9 Na3 179.1(4) . .
Na3 O14 N9 Na4 -179.1(4) . .
O12 Na3 N9 O13 -131.5(5) . .
O11 Na3 N9 O13 -64.4(5) . .
O14 Na3 N9 O13 168.7(8) . .
O19 Na3 N9 O13 52.8(5) 1_455 .
O20 Na3 N9 O13 114.6(6) 1_455 .
N12 Na3 N9 O13 78.0(6) 1_455 .
Ni3 Na3 N9 O13 -97.5(5) . .
O12 Na3 N9 O15 -20(4) . .
O11 Na3 N9 O15 47(4) . .
O14 Na3 N9 O15 -80(4) . .
O13 Na3 N9 O15 111(4) . .
O19 Na3 N9 O15 164(4) 1_455 .
O20 Na3 N9 O15 -134(4) 1_455 .
N12 Na3 N9 O15 -171(4) 1_455 .
Ni3 Na3 N9 O15 14(4) . .
O12 Na3 N9 O14 59.9(5) . .
O11 Na3 N9 O14 126.9(5) . .
O13 Na3 N9 O14 -168.7(8) . .
O19 Na3 N9 O14 -115.9(5) 1_455 .
O20 Na3 N9 O14 -54.1(6) 1_455 .
N12 Na3 N9 O14 -90.7(6) 1_455 .
Ni3 Na3 N9 O14 93.8(5) . .
O12 Na3 N9 Na4 60.8(3) . .
O11 Na3 N9 Na4 127.8(3) . .
O14 Na3 N9 Na4 0.9(4) . .
O13 Na3 N9 Na4 -167.8(6) . .
O19 Na3 N9 Na4 -115.0(3) 1_455 .
O20 Na3 N9 Na4 -53.2(5) 1_455 .
N12 Na3 N9 Na4 -89.8(4) 1_455 .
Ni3 Na3 N9 Na4 94.7(2) . .
O16 Na4 N9 O13 8(4) . .
O17 Na4 N9 O13 75(4) . .
O14 Na4 N9 O13 -74(4) . .
O19 Na4 N9 O13 -168(3) . .
O18 Na4 N9 O13 -103(4) . .
O15 Na4 N9 O13 119(4) . .
N12 Na4 N9 O13 -135(3) . .
Ni4 Na4 N9 O13 41(4) . .
O16 Na4 N9 O15 -111.0(5) . .
O17 Na4 N9 O15 -43.6(5) . .
O14 Na4 N9 O15 167.4(8) . .
O19 Na4 N9 O15 73.1(6) . .
O18 Na4 N9 O15 137.7(5) . .
N12 Na4 N9 O15 106.1(6) . .
Ni4 Na4 N9 O15 -77.5(5) . .
O16 Na4 N9 O14 81.5(5) . .
O17 Na4 N9 O14 149.0(5) . .
O19 Na4 N9 O14 -94.3(5) . .
O18 Na4 N9 O14 -29.7(6) . .
O15 Na4 N9 O14 -167.4(8) . .
N12 Na4 N9 O14 -61.3(6) . .
Ni4 Na4 N9 O14 115.1(4) . .
O16 Na4 N9 Na3 80.7(3) . .
O17 Na4 N9 Na3 148.1(3) . .
O14 Na4 N9 Na3 -0.9(4) . .
O19 Na4 N9 Na3 -95.2(4) . .
O18 Na4 N9 Na3 -30.6(4) . .
O15 Na4 N9 Na3 -168.3(6) . .
N12 Na4 N9 Na3 -62.2(4) . .
Ni4 Na4 N9 Na3 114.2(2) . .
N11 Ni4 N10 C40 177.7(9) . .
O16 Ni4 N10 C40 -2.1(9) . .
O17 Ni4 N10 C40 -19(7) . .
Na4 Ni4 N10 C40 -3.8(10) . .
N11 Ni4 N10 C42 -4.3(7) . .
O16 Ni4 N10 C42 175.9(7) . .
O17 Ni4 N10 C42 159(7) . .
Na4 Ni4 N10 C42 174.3(6) . .
N10 Ni4 N11 C45 177.7(9) . .
O16 Ni4 N11 C45 -7(6) . .
O17 Ni4 N11 C45 -1.6(9) . .
Na4 Ni4 N11 C45 -0.9(10) . .
N10 Ni4 N11 C43 -6.6(7) . .
O16 Ni4 N11 C43 169(6) . .
O17 Ni4 N11 C43 174.1(6) . .
Na4 Ni4 N11 C43 174.9(5) . .
Na4 O18 N12 O20 -170.4(7) . .
Na4 O18 N12 O19 6.1(8) . .
Na4 O18 N12 Na3 75(8) . 1_655
Na3 O20 N12 O18 -174.9(7) 1_655 .
Na3 O20 N12 O19 8.6(7) 1_655 .
Na3 O20 N12 Na4 82(4) 1_655 .
Na4 O19 N12 O18 -6.2(8) . .
Na3 O19 N12 O18 174.7(7) 1_655 .
Na4 O19 N12 O20 170.5(6) . .
Na3 O19 N12 O20 -8.6(8) 1_655 .
Na3 O19 N12 Na4 -179.1(3) 1_655 .
Na4 O19 N12 Na3 179.1(3) . 1_655
O16 Na4 N12 O18 -56.8(6) . .
O17 Na4 N12 O18 -127.5(6) . .
O14 Na4 N12 O18 59.3(6) . .
O19 Na4 N12 O18 173.7(8) . .
O15 Na4 N12 O18 119.9(6) . .
N9 Na4 N12 O18 84.7(6) . .
Ni4 Na4 N12 O18 -91.5(6) . .
O16 Na4 N12 O20 51(5) . .
O17 Na4 N12 O20 -19(5) . .
O14 Na4 N12 O20 168(4) . .
O19 Na4 N12 O20 -78(4) . .
O18 Na4 N12 O20 108(4) . .
O15 Na4 N12 O20 -132(4) . .
N9 Na4 N12 O20 -167(4) . .
Ni4 Na4 N12 O20 17(5) . .
O16 Na4 N12 O19 129.4(5) . .
O17 Na4 N12 O19 58.8(5) . .
O14 Na4 N12 O19 -114.4(5) . .
O18 Na4 N12 O19 -173.7(8) . .
O15 Na4 N12 O19 -53.9(6) . .
N9 Na4 N12 O19 -89.0(6) . .
Ni4 Na4 N12 O19 94.8(4) . .
O16 Na4 N12 Na3 128.5(3) . 1_655
O17 Na4 N12 Na3 57.9(3) . 1_655
O14 Na4 N12 Na3 -115.3(3) . 1_655
O19 Na4 N12 Na3 -0.9(3) . 1_655
O18 Na4 N12 Na3 -174.6(7) . 1_655
O15 Na4 N12 Na3 -54.8(5) . 1_655
N9 Na4 N12 Na3 -89.9(4) . 1_655
Ni4 Na4 N12 Na3 93.9(3) . 1_655
Ni1 O2 C2 C3 1.9(11) . .
Na1 O2 C2 C3 163.7(6) . .
Ni1 O2 C2 C1 -176.4(5) . .
Na1 O2 C2 C1 -14.6(9) . .
O2 C2 C3 C4 0.4(12) . .
C1 C2 C3 C4 178.6(8) . .
C6 N2 C4 C3 176.1(7) . .
Ni1 N2 C4 C3 1.0(11) . .
C6 N2 C4 C5 -2.1(11) . .
Ni1 N2 C4 C5 -177.1(6) . .
C2 C3 C4 N2 -2.0(13) . .
C2 C3 C4 C5 176.3(7) . .
C4 N2 C6 C7 160.6(7) . .
Ni1 N2 C6 C7 -23.6(7) . .
C9 N1 C7 C6 158.4(7) . .
Ni1 N1 C7 C6 -26.7(8) . .
N2 C6 C7 N1 31.7(8) . .
C7 N1 C9 C10 175.9(7) . .
Ni1 N1 C9 C10 1.8(12) . .
C7 N1 C9 C8 -2.9(12) . .
Ni1 N1 C9 C8 -177.0(6) . .
N1 C9 C10 C11 -6.5(14) . .
C8 C9 C10 C11 172.4(8) . .
Ni1 O1 C11 C10 9.8(12) . .
Na1 O1 C11 C10 -164.9(6) . .
Ni1 O1 C11 C12 -174.9(5) . .
Na1 O1 C11 C12 10.5(10) . .
C9 C10 C11 O1 0.3(14) . .
C9 C10 C11 C12 -174.7(8) . .
Ni2 O9 C14 C15 0.2(12) . .
Na2 O9 C14 C15 -177.9(6) . .
Ni2 O9 C14 C13 179.1(6) . .
Na2 O9 C14 C13 1.0(11) . .
O9 C14 C15 C16 -0.4(15) . .
C13 C14 C15 C16 -179.2(9) . .
C18 N5 C16 C15 -178.6(8) . .
Ni2 N5 C16 C15 1.7(13) . .
C18 N5 C16 C17 0.0(13) . .
Ni2 N5 C16 C17 -179.7(6) . .
C14 C15 C16 N5 -0.6(15) . .
C14 C15 C16 C17 -179.3(9) . .
C16 N5 C18 C19 -174.4(9) . .
Ni2 N5 C18 C19 5.3(11) . .
N5 C18 C19 N6 -6.2(13) . .
C21 N6 C19 C18 -178.0(9) . .
Ni2 N6 C19 C18 4.6(12) . .
C19 N6 C21 C22 179.3(9) . .
Ni2 N6 C21 C22 -3.8(13) . .
C19 N6 C21 C20 2.2(14) . .
Ni2 N6 C21 C20 179.2(7) . .
N6 C21 C22 C23 2.4(15) . .
C20 C21 C22 C23 179.7(9) . .
Ni2 O10 C23 C22 -1.4(12) . .
Na2 O10 C23 C22 175.7(6) . .
Ni2 O10 C23 C24 179.2(5) . .
Na2 O10 C23 C24 -3.7(10) . .
C21 C22 C23 O10 0.2(15) . .
C21 C22 C23 C24 179.6(8) . .
Ni3 O11 C26 C27 0.1(11) . .
Na3 O11 C26 C27 -175.4(6) . .
Ni3 O11 C26 C25 -177.5(5) . .
Na3 O11 C26 C25 7.0(10) . .
O11 C26 C27 C28 5.0(14) . .
C25 C26 C27 C28 -177.4(8) . .
C30 N7 C28 C27 175.9(8) . .
Ni3 N7 C28 C27 1.8(13) . .
C30 N7 C28 C29 -5.8(13) . .
Ni3 N7 C28 C29 -179.8(7) . .
C26 C27 C28 N7 -6.0(15) . .
C26 C27 C28 C29 175.6(8) . .
C28 N7 C30 C31 168.0(9) . .
Ni3 N7 C30 C31 -17.1(11) . .
N7 C30 C31 N8 20.8(12) . .
C33 N8 C31 C30 166.6(9) . .
Ni3 N8 C31 C30 -15.9(11) . .
C31 N8 C33 C34 177.1(8) . .
Ni3 N8 C33 C34 0.0(13) . .
C31 N8 C33 C32 -3.3(13) . .
Ni3 N8 C33 C32 179.7(6) . .
N8 C33 C34 C35 1.6(14) . .
C32 C33 C34 C35 -178.1(8) . .
Ni3 O12 C35 C34 5.5(11) . .
Na3 O12 C35 C34 174.3(6) . .
Ni3 O12 C35 C36 -175.3(5) . .
Na3 O12 C35 C36 -6.5(9) . .
C33 C34 C35 O12 -4.5(14) . .
C33 C34 C35 C36 176.4(8) . .
Ni4 O16 C38 C39 0.7(12) . .
Na4 O16 C38 C39 179.1(6) . .
Ni4 O16 C38 C37 -177.8(6) . .
Na4 O16 C38 C37 0.6(11) . .
O16 C38 C39 C40 -0.6(15) . .
C37 C38 C39 C40 177.9(9) . .
C42 N10 C40 C39 -175.2(9) . .
Ni4 N10 C40 C39 2.8(15) . .
C42 N10 C40 C41 0.4(14) . .
Ni4 N10 C40 C41 178.3(6) . .
C38 C39 C40 N10 -1.2(16) . .
C38 C39 C40 C41 -177.0(8) . .
C40 N10 C42 C43 -167.2(10) . .
Ni4 N10 C42 C43 14.6(12) . .
N10 C42 C43 N11 -19.5(14) . .
C45 N11 C43 C42 -167.6(10) . .
Ni4 N11 C43 C42 16.3(12) . .
C43 N11 C45 C46 -176.8(9) . .
Ni4 N11 C45 C46 -1.3(15) . .
C43 N11 C45 C44 2.2(14) . .
Ni4 N11 C45 C44 177.7(6) . .
N11 C45 C46 C47 3.5(16) . .
C44 C45 C46 C47 -175.6(9) . .
Ni4 O17 C47 C46 -2.5(14) . .
Na4 O17 C47 C46 -177.3(7) . .
Ni4 O17 C47 C48 177.8(6) . .
Na4 O17 C47 C48 3.0(12) . .
C45 C46 C47 O17 -1.5(17) . .
C45 C46 C47 C48 178.2(9) . .
